data_7135506
loop_
_publ_author_name
'Yang, Shungang'
'Wu, Zhengyang'
'Wang, Kang'
'Wei, Nan'
'Feng, Yanyan'
'Cui, Peng'
'Jiang, Yao'

_publ_section_title
;
 Enhancing iodine capture through a zirconium-based metal-organic cage
 featuring functionalized indole units.
;
_journal_issue 6
_journal_name_full 'Chemical communications (Cambridge, England)'
_journal_page_first 1927
_journal_page_last 1931
_journal_paper_doi 10.1039/d5cc05987a
_journal_volume 62
_journal_year 2026
_chemical_formula_moiety 'C60 H51 N3 O20 Zr6, 2(Cl), 9.85[C4H8O2], 1[CH3CN], 1[H2O]'
_chemical_formula_sum 'C101.4 H134.8 Cl2 N4 O40.7 Zr6'
_chemical_formula_weight 2679.14
_space_group_crystal_system monoclinic
_space_group_IT_number 14
_space_group_name_Hall '-P 2yn'
_space_group_name_H-M_alt 'P 1 21/n 1'
_atom_sites_solution_hydrogens mixed
_atom_sites_solution_primary dual
_atom_sites_solution_secondary difmap
_audit_creation_date 2025-12-15
_audit_creation_method
;
Olex2 1.5
(compiled 2022.04.07 svn.rca3783a0 for OlexSys, GUI svn.r6498)
;
_audit_update_record
;
2025-12-16 deposited with the CCDC.	2025-12-17 downloaded from the CCDC.
;
_cell_angle_alpha 90
_cell_angle_beta 92.428(2)
_cell_angle_gamma 90
_cell_formula_units_Z 4
_cell_length_a 23.1003(6)
_cell_length_b 14.9053(3)
_cell_length_c 27.9120(6)
_cell_measurement_reflns_used 26860
_cell_measurement_temperature 100.00(10)
_cell_measurement_theta_max 57.0460
_cell_measurement_theta_min 1.8660
_cell_volume 9601.9(4)
_computing_cell_refinement 'CrysAlisPro 1.171.43.141a (Rigaku OD, 2024)'
_computing_data_collection 'CrysAlisPro 1.171.43.141a (Rigaku OD, 2024)'
_computing_data_reduction 'CrysAlisPro 1.171.43.141a (Rigaku OD, 2024)'
_computing_molecular_graphics 'Olex2 1.5 (Dolomanov et al., 2009)'
_computing_publication_material 'Olex2 1.5 (Dolomanov et al., 2009)'
_computing_structure_refinement 'SHELXL 2025/1 (Sheldrick, 2015)'
_computing_structure_solution 'SHELXT 2018/2 (Sheldrick, 2018)'
_diffrn_ambient_environment N~2~
_diffrn_ambient_temperature 100.00(10)
_diffrn_detector 'Hybrid Pixel Array Detector'
_diffrn_detector_area_resol_mean 10.0000
_diffrn_detector_type 'HyPix-Arc 150'
_diffrn_measured_fraction_theta_full 0.996
_diffrn_measured_fraction_theta_max 0.990
_diffrn_measurement_details
;
List of Runs (angles in degrees, time in seconds):

  # Type    Start    End  Width  t~exp~   \w     \q     \k     \f   Frames
#--------------------------------------------------------------------------
  1  \w      6.00  33.00   0.50    0.89    --   38.00 -77.00 -96.44   54
  2  \w    -11.00  15.00   0.50    0.89    --   30.00 -39.00  51.62   52
  3  \w      9.00  35.00   0.50    0.89    --   42.00 -88.00 100.94   52
  4  \w    -22.00   7.00   0.50    0.89    --   22.00 -30.00 152.01   58
  5  \w     -7.00  18.00   0.50    0.89    --   -0.32  97.00  36.99   50
  6  \w     15.00  41.00   0.50    0.89    --   -0.32  34.00 165.44   52
  7  \w    -75.00 -50.00   0.50    0.89    --  -42.00 140.00  75.06   50
  8  \w     -7.00  19.00   0.50    0.89    --   -0.32  97.00  58.39   52
  9  \w     13.00  38.00   0.50    0.89    --   -0.32  54.00  12.31   50
 10  \w     18.00  31.00   0.50    0.89    --  -14.00  26.00 -76.91   26
;
_diffrn_measurement_device 'four-circle diffractometer'
_diffrn_measurement_device_type 'ROD, Synergy Custom DW system, HyPix-Arc 150'
_diffrn_measurement_method '\w scans'
_diffrn_orient_matrix_type 'CrysAlisPro convention (1999,Acta A55,543-557)'
_diffrn_orient_matrix_UB_11 0.0227538000
_diffrn_orient_matrix_UB_12 0.0163193000
_diffrn_orient_matrix_UB_13 0.0154765000
_diffrn_orient_matrix_UB_21 0.0109172000
_diffrn_orient_matrix_UB_22 -0.0442178000
_diffrn_orient_matrix_UB_23 0.0028613000
_diffrn_orient_matrix_UB_31 0.0175389000
_diffrn_orient_matrix_UB_32 0.0063153000
_diffrn_orient_matrix_UB_33 -0.0200009000
_diffrn_radiation_monochromator mirror
_diffrn_radiation_probe x-ray
_diffrn_radiation_type 'Mo K\a'
_diffrn_radiation_wavelength 0.71073
_diffrn_reflns_av_R_equivalents 0.0397
_diffrn_reflns_av_unetI/netI 0.0461
_diffrn_reflns_Laue_measured_fraction_full 0.996
_diffrn_reflns_Laue_measured_fraction_max 0.990
_diffrn_reflns_limit_h_max 31
_diffrn_reflns_limit_h_min -31
_diffrn_reflns_limit_k_max 20
_diffrn_reflns_limit_k_min -19
_diffrn_reflns_limit_l_max 37
_diffrn_reflns_limit_l_min -37
_diffrn_reflns_number 84017
_diffrn_reflns_point_group_measured_fraction_full 0.996
_diffrn_reflns_point_group_measured_fraction_max 0.990
_diffrn_reflns_theta_full 25.242
_diffrn_reflns_theta_max 28.700
_diffrn_reflns_theta_min 2.000
_diffrn_source 'Rotating-anode X-ray tube'
_diffrn_source_type 'Rigaku (Mo) X-ray Source'
_diffrn_standards_number 0
_exptl_absorpt_coefficient_mu 0.784
_exptl_absorpt_correction_T_max 1.00000
_exptl_absorpt_correction_T_min 0.82799
_exptl_absorpt_correction_type multi-scan
_exptl_absorpt_process_details
;
CrysAlisPro 1.171.43.141a (Rigaku Oxford Diffraction, 2024)
Empirical absorption correction using spherical harmonics,
implemented in SCALE3 ABSPACK scaling algorithm.
;
_exptl_crystal_colour 'clear light colourless'
_exptl_crystal_colour_lustre clear
_exptl_crystal_colour_modifier light
_exptl_crystal_colour_primary colourless
_exptl_crystal_density_diffrn 1.853
_exptl_crystal_description block
_exptl_crystal_F_000 5483
_exptl_crystal_size_max 0.13
_exptl_crystal_size_mid 0.12
_exptl_crystal_size_min 0.1
_refine_diff_density_max 1.351
_refine_diff_density_min -0.586
_refine_diff_density_rms 0.103
_refine_ls_extinction_method none
_refine_ls_goodness_of_fit_ref 1.034
_refine_ls_hydrogen_treatment constr
_refine_ls_matrix_type full
_refine_ls_number_parameters 1067
_refine_ls_number_reflns 24541
_refine_ls_number_restraints 986
_refine_ls_restrained_S_all 1.020
_refine_ls_R_factor_all 0.0815
_refine_ls_R_factor_gt 0.0553
_refine_ls_shift/su_max 0.001
_refine_ls_shift/su_mean 0.000
_refine_ls_structure_factor_coef Fsqd
_refine_ls_weighting_details 'w=1/[\s^2^(Fo^2^)+(0.0801P)^2^+15.1385P] where P=(Fo^2^+2Fc^2^)/3'
_refine_ls_weighting_scheme calc
_refine_ls_wR_factor_gt 0.1500
_refine_ls_wR_factor_ref 0.1687
_reflns_Friedel_coverage 0.000
_reflns_number_gt 16424
_reflns_number_total 24541
_reflns_threshold_expression 'I > 2\s(I)'
_cod_data_source_file d5cc05987a2.cif
_cod_data_source_block 9769-a2
_cod_original_formula_sum 'C101.40 H134.80 Cl2 N4 O40.70 Zr6'
_cod_database_code 7135506
_shelx_shelxl_version_number 2025/1
_shelx_space_group_comment
;
The symmetry employed for this shelxl refinement is uniquely defined
by the following loop, which should always be used as a source of
symmetry information in preference to the above space-group names.
They are only intended as comments.
;
_shelx_estimated_absorpt_t_max 0.926
_shelx_estimated_absorpt_t_min 0.905
_olex2_refinement_description
;
1. Fixed Uiso
 At 1.2 times of:
  All C(H) groups, All N(H) groups
 At 1.5 times of:
  All O(H) groups
2. Rigid bond restraints
 N2, C15
 with sigma for 1-2 distances of 0.001 and sigma for 1-3 distances of 0.002
3. Uiso/Uaniso restraints and constraints
Zr4 \\sim Zr5 \\sim C1 \\sim O3 \\sim O4 \\sim N1 \\sim C2 \\sim C3 \\sim C4
\\sim C5 \\sim C6 \\sim C7 \\sim C8 \\sim C9 \\sim C10 \\sim O3A \\sim O4A
\\sim N1A \\sim C2A \\sim C3A \\sim C4A \\sim C5A \\sim C6A \\sim C7A \\sim C8A
\\sim C9A \\sim C10A: within 2A with sigma of 0.01 and sigma for terminal atoms
of 0.02 within 2A
Zr5 \\sim C51 \\sim C52 \\sim C53 \\sim C54 \\sim C55 \\sim C51A \\sim C52A
\\sim C53A \\sim C54A \\sim C55A: within 2A with sigma of 0.01 and sigma for
terminal atoms of 0.02 within 2A
C21 \\sim C30 \\sim N3 \\sim C22 \\sim C23 \\sim C24 \\sim C25 \\sim C26 \\sim
C27 \\sim C28 \\sim C29 \\sim N3A \\sim C22A \\sim C23A \\sim C24A \\sim C25A
\\sim C26A \\sim C27A \\sim C28A \\sim C29A: within 2A with sigma of 0.01 and
sigma for terminal atoms of 0.02 within 2A
Cl1 \\sim Cl1A: within 2A with sigma of 0.01 and sigma for terminal atoms of
0.02 within 2A
Uanis(Cl1A) \\sim Ueq, Uanis(Cl1) \\sim Ueq: with sigma of 0.02 and sigma for
terminal atoms of 0.04
4. Same fragment restrains
{Zr5, C51A, C52A, C53A, C54A, C55A} sigma for 1-2: 0.01, 1-3: 0.01
as in
{Zr5, C51, C52, C53, C54, C55}
{N1A, C2A, C3A, C4A, C5A, C6A, C7A, C8A, C9A} sigma for 1-2: 0.01, 1-3: 0.01
as in
{N1, C2, C3, C4, C5, C6, C7, C8, C9}
{N3A, C22A, C23A, C24A, C25A, C26A, C27A, C28A, C29A} sigma for 1-2: 0.01, 1-3:
0.01
as in
{N3, C22, C23, C24, C25, C26, C27, C28, C29}
5. Others
 Sof(O3A)=Sof(O4A)=Sof(N1A)=Sof(H1A)=Sof(C2A)=Sof(C3A)=Sof(H3AA)=Sof(C4A)=
 Sof(C5A)=Sof(C6A)=Sof(H6A)=Sof(C7A)=Sof(H7A)=Sof(C8A)=Sof(C9A)=Sof(H9A)=
 Sof(C10A)=1-FVAR(1)
 Sof(O3)=Sof(O4)=Sof(N1)=Sof(H1)=Sof(C2)=Sof(C3)=Sof(H3)=Sof(C4)=Sof(C5)=
 Sof(C6)=Sof(H6)=Sof(C7)=Sof(H7)=Sof(C8)=Sof(C9)=Sof(H9)=Sof(C10)=FVAR(1)
 Sof(N3A)=Sof(H3AB)=Sof(C22A)=Sof(C23A)=Sof(H23A)=Sof(C24A)=Sof(C25A)=
 Sof(C26A)=Sof(H26A)=Sof(C27A)=Sof(H27A)=Sof(C28A)=Sof(C29A)=Sof(H29A)=1-FVAR(2)
 Sof(N3)=Sof(H3A)=Sof(C22)=Sof(C23)=Sof(H23)=Sof(C24)=Sof(C25)=Sof(C26)=
 Sof(H26)=Sof(C27)=Sof(H27)=Sof(C28)=Sof(C29)=Sof(H29)=FVAR(2)
 Sof(Cl1A)=1-FVAR(3)
 Sof(Cl1)=FVAR(3)
 Sof(C51A)=Sof(H51A)=Sof(C52A)=Sof(H52A)=Sof(C53A)=Sof(H53A)=Sof(C54A)=
 Sof(H54A)=Sof(C55A)=Sof(H55A)=1-FVAR(4)
 Sof(C51)=Sof(H51)=Sof(C52)=Sof(H52)=Sof(C53)=Sof(H53)=Sof(C54)=Sof(H54)=
 Sof(C55)=Sof(H55)=FVAR(4)
6.a Riding coordinates:
 O14(H14), O15(H15), O16(H16), O18(H18), O19(H19), O20(H20)
6.b Aromatic/amide H refined with riding coordinates:
 C51(H51), C52(H52), C53(H53), C54(H54), C55(H55), N2(H2), C13(H13), C16(H16A),
  C17(H17), C19(H19A), C31(H31), C32(H32), C33(H33), C34(H34), C35(H35),
 C36(H36), C37(H37), C38(H38), C39(H39), C40(H40), C41(H41), C42(H42), C43(H43),
  C44(H44), C45(H45), C46(H46), C47(H47), C48(H48), C49(H49), C50(H50),
 C56(H56), C57(H57), C58(H58), C59(H59), C60(H60), N1(H1), C3(H3), C6(H6),
 C7(H7), C9(H9), N3(H3A), C23(H23), C26(H26), C27(H27), C29(H29), N1A(H1A),
 C3A(H3AA), C6A(H6A), C7A(H7A), C9A(H9A), N3A(H3AB), C23A(H23A), C26A(H26A),
 C27A(H27A), C29A(H29A), C51A(H51A), C52A(H52A), C53A(H53A), C54A(H54A),
 C55A(H55A)
;
_smtbx_masks_special_details
;
A solvent mask was calculated and 2011 electrons were 
found in a volume of 4154\%A^3^ in 1 void per unit cell. 
This is consistent with the presence of 
19.7[C4H8O2], 2[CH3CN], 2[H2O] per Asymmetric Unit 
which account for 2019 electrons 
per unit cell.
;
_smtbx_masks_void_probe_radius 1.2
_smtbx_masks_void_truncation_radius 1.2
_olex2_submission_special_instructions 'No special instructions were received'
_oxdiff_exptl_absorpt_empirical_details
;
Empirical correction (ABSPACK) includes:
- Absorption correction using spherical harmonics
- Frame scaling
;
_oxdiff_exptl_absorpt_empirical_full_max 1.544
_oxdiff_exptl_absorpt_empirical_full_min 0.683

loop_
_space_group_symop_operation_xyz
'x, y, z'
'-x+1/2, y+1/2, -z+1/2'
'-x, -y, -z'
'x-1/2, -y-1/2, z-1/2'

loop_
_atom_site_label
_atom_site_type_symbol
_atom_site_fract_x
_atom_site_fract_y
_atom_site_fract_z
_atom_site_U_iso_or_equiv
_atom_site_adp_type
_atom_site_occupancy
_atom_site_site_symmetry_order
_atom_site_calc_flag
_atom_site_refinement_flags_posn
_atom_site_refinement_flags_adp
_atom_site_refinement_flags_occupancy
_atom_site_disorder_assembly
_atom_site_disorder_group
Zr1 Zr 0.54227(2) 0.42450(3) 0.90494(2) 0.03711(10) Uani 1 1 d . . . . .
Zr2 Zr 0.43319(2) 0.53215(3) 0.84530(2) 0.04475(11) Uani 1 1 d . . . . .
Zr3 Zr 0.56158(2) 0.63293(3) 0.86302(2) 0.04052(10) Uani 1 1 d . . . . .
Zr4 Zr 0.67881(2) 0.10232(3) 0.53757(2) 0.04285(11) Uani 1 1 d . . . . .
Zr5 Zr 0.57244(2) 0.21401(4) 0.47729(2) 0.04988(13) Uani 1 1 d D . . . .
C51 C 0.5310(3) 0.1575(10) 0.3971(3) 0.0603(19) Uani 0.698(17) 1 d D U P A 1
H51 H 0.556209 0.125924 0.377035 0.072 Uiso 0.698(17) 1 calc R U P A 1
C52 C 0.4974(4) 0.1204(7) 0.4325(4) 0.0613(18) Uani 0.698(17) 1 d D U P A 1
H52 H 0.495817 0.058767 0.441078 0.074 Uiso 0.698(17) 1 calc R U P A 1
C53 C 0.4669(4) 0.1888(8) 0.4527(4) 0.0617(18) Uani 0.698(17) 1 d D U P A 1
H53 H 0.440051 0.180741 0.477217 0.074 Uiso 0.698(17) 1 calc R U P A 1
C54 C 0.4807(4) 0.2741(8) 0.4322(3) 0.065(2) Uani 0.698(17) 1 d D U P A 1
H54 H 0.466510 0.331649 0.440390 0.079 Uiso 0.698(17) 1 calc R U P A 1
C55 C 0.5205(4) 0.2519(9) 0.3969(3) 0.064(2) Uani 0.698(17) 1 d D U P A 1
H55 H 0.537644 0.293634 0.376016 0.076 Uiso 0.698(17) 1 calc R U P A 1
Zr6 Zr 0.70175(2) 0.31061(3) 0.49679(2) 0.04194(11) Uani 1 1 d . . . . .
O1 O 0.50819(13) 0.3299(2) 0.85111(10) 0.0471(7) Uani 1 1 d . . . . .
O2 O 0.44053(13) 0.4050(3) 0.80681(11) 0.0534(8) Uani 1 1 d . . . . .
O5 O 0.45546(14) 0.5884(2) 0.77588(11) 0.0535(8) Uani 1 1 d . . . . .
O6 O 0.54588(13) 0.6393(2) 0.78434(10) 0.0484(7) Uani 1 1 d . . . . .
O7 O 0.55426(13) 0.3466(3) 0.50344(11) 0.0578(9) Uani 1 1 d . . . . .
O8 O 0.63950(13) 0.4096(2) 0.52347(10) 0.0488(7) Uani 1 1 d . . . . .
O9 O 0.73190(13) 0.3126(2) 0.57158(10) 0.0450(7) Uani 1 1 d . . . . .
O10 O 0.71200(13) 0.1767(2) 0.60110(10) 0.0443(7) Uani 1 1 d . . . . .
O11 O 0.62007(12) 0.4140(2) 0.86223(10) 0.0453(7) Uani 1 1 d . . . . .
O12 O 0.63694(12) 0.5564(2) 0.84345(10) 0.0448(7) Uani 1 1 d . . . . .
O13 O 0.52174(11) 0.5107(2) 0.84826(9) 0.0388(6) Uani 1 1 d . . . . .
O14 O 0.45376(12) 0.4620(2) 0.91065(9) 0.0442(7) Uani 1 1 d . . . . .
H14 H 0.427333 0.441095 0.927767 0.066 Uiso 1 1 d R U . . .
O15 O 0.47178(13) 0.6510(2) 0.87343(10) 0.0488(7) Uani 1 1 d . . . . .
H15 H 0.458546 0.696858 0.887409 0.073 Uiso 1 1 d R U . . .
O16 O 0.57016(11) 0.5544(2) 0.92731(9) 0.0390(6) Uani 1 1 d . . . . .
H16 H 0.586650 0.572037 0.953434 0.059 Uiso 1 1 d R U . . .
O17 O 0.64063(11) 0.2273(2) 0.52720(9) 0.0421(7) Uani 1 1 d . . . . .
O18 O 0.61910(13) 0.0916(2) 0.47748(10) 0.0501(8) Uani 1 1 d . . . . .
H18 H 0.619966 0.059103 0.452476 0.075 Uiso 1 1 d R U . . .
O19 O 0.64037(13) 0.2783(2) 0.44102(10) 0.0517(8) Uani 1 1 d . . . . .
H19 H 0.639318 0.287827 0.410957 0.078 Uiso 1 1 d R U . . .
O20 O 0.73700(12) 0.1778(2) 0.49717(10) 0.0428(7) Uani 1 1 d . . . . .
H20 H 0.769727 0.170246 0.484972 0.064 Uiso 1 1 d R U . . .
N2 N 0.4695(2) 0.5549(4) 0.68040(15) 0.0705(13) Uani 1 1 d . U . . .
H2 H 0.432684 0.563127 0.686060 0.085 Uiso 1 1 calc R U . . .
C1 C 0.47989(19) 0.3467(4) 0.81247(15) 0.0481(10) Uani 1 1 d . U . . .
C11 C 0.5053(2) 0.6019(4) 0.76024(15) 0.0499(11) Uani 1 1 d . . . . .
C12 C 0.5152(2) 0.5729(4) 0.71110(15) 0.0537(12) Uani 1 1 d . . . . .
C13 C 0.5653(2) 0.5522(4) 0.69012(16) 0.0550(12) Uani 1 1 d . . . . .
H13 H 0.603078 0.560086 0.704292 0.066 Uiso 1 1 calc R U . . .
C14 C 0.55245(19) 0.5166(3) 0.64343(14) 0.0445(10) Uani 1 1 d . . . . .
C15 C 0.4919(2) 0.5200(4) 0.63723(18) 0.0625(13) Uani 1 1 d . U . . .
C16 C 0.4620(2) 0.4943(5) 0.5968(2) 0.0780(18) Uani 1 1 d . . . . .
H16A H 0.421307 0.501648 0.592361 0.094 Uiso 1 1 calc R U . . .
C17 C 0.4950(3) 0.4575(4) 0.5633(2) 0.0686(15) Uani 1 1 d . . . . .
H17 H 0.475715 0.435453 0.534942 0.082 Uiso 1 1 calc R U . . .
C18 C 0.5560(2) 0.4490(4) 0.56683(16) 0.0541(12) Uani 1 1 d . . . . .
C19 C 0.5857(2) 0.4813(4) 0.60677(16) 0.0537(12) Uani 1 1 d . . . . .
H19A H 0.626810 0.479864 0.609568 0.064 Uiso 1 1 calc R U . . .
C20 C 0.5862(2) 0.3993(4) 0.52842(15) 0.0537(12) Uani 1 1 d . . . . .
C21 C 0.71821(17) 0.2596(3) 0.60576(14) 0.0417(9) Uani 1 1 d . U . . .
C30 C 0.63957(16) 0.4738(3) 0.83519(14) 0.0405(9) Uani 1 1 d . U . . .
C31 C 0.5653(2) 0.2717(3) 0.94004(16) 0.0528(12) Uani 1 1 d . . . . .
H31 H 0.566038 0.222123 0.918704 0.063 Uiso 1 1 calc R U . . .
C32 C 0.5166(2) 0.3047(3) 0.96370(16) 0.0496(11) Uani 1 1 d . . . . .
H32 H 0.478437 0.281059 0.960896 0.060 Uiso 1 1 calc R U . . .
C33 C 0.5342(2) 0.3771(3) 0.99154(15) 0.0516(12) Uani 1 1 d . . . . .
H33 H 0.510246 0.411836 1.011302 0.062 Uiso 1 1 calc R U . . .
C34 C 0.5938(2) 0.3905(4) 0.98545(15) 0.0518(11) Uani 1 1 d . . . . .
H34 H 0.617106 0.435848 1.000384 0.062 Uiso 1 1 calc R U . . .
C35 C 0.6123(2) 0.3268(4) 0.95434(16) 0.0532(12) Uani 1 1 d . . . . .
H35 H 0.650798 0.320748 0.944040 0.064 Uiso 1 1 calc R U . . .
C36 C 0.3328(2) 0.4925(7) 0.8692(3) 0.091(2) Uani 1 1 d . . . . .
H36 H 0.328968 0.441397 0.889144 0.109 Uiso 1 1 calc R U . . .
C37 C 0.3298(2) 0.4932(5) 0.8191(2) 0.0682(15) Uani 1 1 d . . . . .
H37 H 0.323699 0.442810 0.798704 0.082 Uiso 1 1 calc R U . . .
C38 C 0.3373(2) 0.5818(5) 0.8048(2) 0.0677(16) Uani 1 1 d . . . . .
H38 H 0.337388 0.602457 0.772601 0.081 Uiso 1 1 calc R U . . .
C39 C 0.3446(2) 0.6343(5) 0.8450(3) 0.0792(19) Uani 1 1 d . . . . .
H39 H 0.350271 0.697482 0.845476 0.095 Uiso 1 1 calc R U . . .
C40 C 0.3424(2) 0.5798(8) 0.8843(2) 0.097(3) Uani 1 1 d . . . . .
H40 H 0.346753 0.598797 0.916778 0.116 Uiso 1 1 calc R U . . .
C41 C 0.6367(2) 0.7301(3) 0.90584(17) 0.0535(11) Uani 1 1 d . . . . .
H41 H 0.665108 0.701545 0.926119 0.064 Uiso 1 1 calc R U . . .
C42 C 0.5830(2) 0.7617(4) 0.91907(18) 0.0580(13) Uani 1 1 d . . . . .
H42 H 0.568106 0.757535 0.950212 0.070 Uiso 1 1 calc R U . . .
C43 C 0.5545(2) 0.8005(4) 0.8791(2) 0.0608(13) Uani 1 1 d . . . . .
H43 H 0.517370 0.827789 0.878355 0.073 Uiso 1 1 calc R U . . .
C44 C 0.5904(2) 0.7919(3) 0.84068(18) 0.0578(12) Uani 1 1 d . . . . .
H44 H 0.581707 0.812243 0.808936 0.069 Uiso 1 1 calc R U . . .
C45 C 0.6408(2) 0.7488(3) 0.85622(17) 0.0525(11) Uani 1 1 d . . . . .
H45 H 0.672549 0.734260 0.837099 0.063 Uiso 1 1 calc R U . . .
C46 C 0.7253(2) -0.0205(4) 0.58877(18) 0.0602(13) Uani 1 1 d . . . . .
H46 H 0.728276 -0.012185 0.622536 0.072 Uiso 1 1 calc R U . . .
C47 C 0.7654(2) 0.0043(3) 0.55698(18) 0.0544(11) Uani 1 1 d . . . . .
H47 H 0.801302 0.033041 0.564619 0.065 Uiso 1 1 calc R U . . .
C48 C 0.7443(3) -0.0203(4) 0.5106(2) 0.0692(15) Uani 1 1 d . . . . .
H48 H 0.763540 -0.011177 0.481618 0.083 Uiso 1 1 calc R U . . .
C49 C 0.6912(3) -0.0597(4) 0.5148(2) 0.085(2) Uani 1 1 d . . . . .
H49 H 0.667244 -0.082470 0.489026 0.102 Uiso 1 1 calc R U . . .
C50 C 0.6782(3) -0.0609(4) 0.5624(2) 0.0700(16) Uani 1 1 d . . . . .
H50 H 0.644024 -0.084460 0.575374 0.084 Uiso 1 1 calc R U . . .
C56 C 0.7948(3) 0.3317(5) 0.4519(3) 0.086(2) Uani 1 1 d . . . . .
H56 H 0.815324 0.280085 0.442154 0.104 Uiso 1 1 calc R U . . .
C57 C 0.8027(3) 0.3742(5) 0.4936(3) 0.084(2) Uani 1 1 d . . . . .
H57 H 0.830144 0.357594 0.518388 0.100 Uiso 1 1 calc R U . . .
C58 C 0.7644(3) 0.4475(4) 0.4956(2) 0.0677(15) Uani 1 1 d . . . . .
H58 H 0.761356 0.488377 0.521468 0.081 Uiso 1 1 calc R U . . .
C59 C 0.7316(2) 0.4486(4) 0.4521(2) 0.0646(14) Uani 1 1 d . . . . .
H59 H 0.702034 0.490243 0.442827 0.078 Uiso 1 1 calc R U . . .
C60 C 0.7511(3) 0.3761(5) 0.4249(2) 0.0758(18) Uani 1 1 d . . . . .
H60 H 0.736985 0.360015 0.393617 0.091 Uiso 1 1 calc R U . . .
O3 O 0.6068(4) 0.0801(9) 0.5779(5) 0.045(2) Uani 0.598(6) 1 d . U P A 1
O4 O 0.5329(7) 0.1605(7) 0.5454(6) 0.051(2) Uani 0.598(6) 1 d . U P A 1
N1 N 0.5254(6) 0.2196(7) 0.7722(3) 0.0607(18) Uani 0.598(6) 1 d D U P A 1
H1 H 0.537867 0.196795 0.799794 0.073 Uiso 0.598(6) 1 calc R U P A 1
C2 C 0.4933(12) 0.2946(13) 0.7678(4) 0.0478(17) Uani 0.598(6) 1 d D U P A 1
C3 C 0.4826(6) 0.3087(9) 0.7212(4) 0.057(2) Uani 0.598(6) 1 d D U P A 1
H3 H 0.459122 0.354846 0.707191 0.068 Uiso 0.598(6) 1 calc R U P A 1
C4 C 0.5136(9) 0.2399(10) 0.6959(6) 0.0501(15) Uani 0.598(6) 1 d D U P A 1
C5 C 0.5363(4) 0.1835(6) 0.7293(3) 0.0566(16) Uani 0.598(6) 1 d D U P A 1
C6 C 0.5660(4) 0.1051(6) 0.7183(3) 0.0596(17) Uani 0.598(6) 1 d D U P A 1
H6 H 0.580654 0.064476 0.742058 0.072 Uiso 0.598(6) 1 calc R U P A 1
C7 C 0.5722(4) 0.0916(6) 0.6702(3) 0.0567(18) Uani 0.598(6) 1 d D U P A 1
H7 H 0.593032 0.040006 0.660810 0.068 Uiso 0.598(6) 1 calc R U P A 1
C8 C 0.5495(4) 0.1504(7) 0.6329(3) 0.0509(16) Uani 0.598(6) 1 d D U P A 1
C9 C 0.5195(5) 0.2246(7) 0.6455(4) 0.0527(17) Uani 0.598(6) 1 d D U P A 1
H9 H 0.503308 0.264545 0.622047 0.063 Uiso 0.598(6) 1 calc R U P A 1
N3 N 0.72780(18) 0.3943(3) 0.65665(14) 0.0418(9) Uani 0.829(3) 1 d D U P B 1
H3A H 0.746613 0.425826 0.635678 0.050 Uiso 0.829(3) 1 calc R U P B 1
C22 C 0.7098(2) 0.3063(4) 0.65056(17) 0.0380(10) Uani 0.829(3) 1 d D U P B 1
C23 C 0.6804(2) 0.2809(4) 0.68900(17) 0.0407(10) Uani 0.829(3) 1 d D U P B 1
H23 H 0.662754 0.224134 0.693342 0.049 Uiso 0.829(3) 1 calc R U P B 1
C24 C 0.6804(3) 0.3548(5) 0.7225(2) 0.0370(12) Uani 0.829(3) 1 d D U P B 1
C25 C 0.7116(2) 0.4246(4) 0.70069(17) 0.0415(10) Uani 0.829(3) 1 d D U P B 1
C26 C 0.7224(2) 0.5079(4) 0.72218(19) 0.0486(12) Uani 0.829(3) 1 d D U P B 1
H26 H 0.743852 0.553717 0.707220 0.058 Uiso 0.829(3) 1 calc R U P B 1
C27 C 0.6997(2) 0.5189(4) 0.76675(18) 0.0477(12) Uani 0.829(3) 1 d D U P B 1
H27 H 0.706011 0.574149 0.783085 0.057 Uiso 0.829(3) 1 calc R U P B 1
C28 C 0.6676(2) 0.4518(4) 0.78899(19) 0.0424(11) Uani 0.829(3) 1 d D U P B 1
C29 C 0.6578(2) 0.3704(4) 0.76784(17) 0.0411(10) Uani 0.829(3) 1 d D U P B 1
H29 H 0.636184 0.325385 0.783273 0.049 Uiso 0.829(3) 1 calc R U P B 1
C10 C 0.5632(6) 0.1313(9) 0.5829(5) 0.047(2) Uani 0.598(6) 1 d . U P A 1
O3A O 0.5951(9) 0.0969(15) 0.5814(8) 0.049(3) Uani 0.402(6) 1 d . U P A 2
O4A O 0.5345(11) 0.1873(11) 0.5444(9) 0.048(3) Uani 0.402(6) 1 d . U P A 2
N1A N 0.5557(5) 0.1411(7) 0.6645(4) 0.0583(18) Uani 0.402(6) 1 d D U P A 2
H1A H 0.579075 0.094565 0.663624 0.070 Uiso 0.402(6) 1 calc R U P A 2
C2A C 0.5332(6) 0.1830(10) 0.6251(4) 0.053(2) Uani 0.402(6) 1 d D U P A 2
C3A C 0.5090(7) 0.2579(10) 0.6403(5) 0.055(2) Uani 0.402(6) 1 d D U P A 2
H3AA H 0.494026 0.305538 0.620884 0.066 Uiso 0.402(6) 1 calc R U P A 2
C4A C 0.5096(13) 0.2534(14) 0.6922(7) 0.052(2) Uani 0.402(6) 1 d D U P A 2
C5A C 0.5383(6) 0.1783(8) 0.7053(3) 0.0568(18) Uani 0.402(6) 1 d D U P A 2
C6A C 0.5499(6) 0.1526(8) 0.7530(3) 0.060(2) Uani 0.402(6) 1 d D U P A 2
H6A H 0.571591 0.100679 0.761903 0.072 Uiso 0.402(6) 1 calc R U P A 2
C7A C 0.5268(10) 0.2098(12) 0.7856(4) 0.052(2) Uani 0.402(6) 1 d D U P A 2
H7A H 0.531148 0.194292 0.818575 0.062 Uiso 0.402(6) 1 calc R U P A 2
C8A C 0.4965(18) 0.2917(19) 0.7736(5) 0.049(2) Uani 0.402(6) 1 d D U P A 2
C9A C 0.4906(9) 0.3174(11) 0.7269(5) 0.051(2) Uani 0.402(6) 1 d D U P A 2
H9A H 0.474881 0.374100 0.717724 0.061 Uiso 0.402(6) 1 calc R U P A 2
N3A N 0.6640(9) 0.3273(10) 0.7981(5) 0.046(3) Uani 0.171(3) 1 d D U P B 2
H3AB H 0.658702 0.294611 0.823845 0.056 Uiso 0.171(3) 1 calc R U P B 2
C22A C 0.6588(13) 0.4198(11) 0.7954(7) 0.042(2) Uani 0.171(3) 1 d D U P B 2
C23A C 0.6801(10) 0.4479(9) 0.7538(6) 0.041(2) Uani 0.171(3) 1 d D U P B 2
H23A H 0.687613 0.508403 0.745284 0.049 Uiso 0.171(3) 1 calc R U P B 2
C24A C 0.6897(18) 0.3695(10) 0.7245(7) 0.040(2) Uani 0.171(3) 1 d D U P B 2
C25A C 0.6788(10) 0.2948(8) 0.7542(5) 0.044(2) Uani 0.171(3) 1 d D U P B 2
C26A C 0.6832(11) 0.2055(9) 0.7392(6) 0.047(3) Uani 0.171(3) 1 d D U P B 2
H26A H 0.675387 0.156326 0.759620 0.056 Uiso 0.171(3) 1 calc R U P B 2
C27A C 0.6996(10) 0.1944(10) 0.6927(6) 0.044(3) Uani 0.171(3) 1 d D U P B 2
H27A H 0.705821 0.135256 0.681340 0.052 Uiso 0.171(3) 1 calc R U P B 2
C28A C 0.7076(12) 0.2667(12) 0.6615(5) 0.040(2) Uani 0.171(3) 1 d D U P B 2
C29A C 0.7016(10) 0.3535(10) 0.6762(5) 0.041(2) Uani 0.171(3) 1 d D U P B 2
H29A H 0.705305 0.401802 0.654356 0.049 Uiso 0.171(3) 1 calc R U P B 2
C10A C 0.5554(10) 0.1532(14) 0.5781(9) 0.048(2) Uani 0.402(6) 1 d . U P A 2
Cl2 Cl 0.36645(5) 0.37713(9) 0.97944(4) 0.0524(3) Uani 1 1 d . . . . .
Cl1 Cl 0.64423(9) 0.3294(3) 0.33340(7) 0.0971(12) Uani 0.797(8) 1 d . U P C 1
Cl1A Cl 0.6629(8) 0.2746(15) 0.3414(6) 0.150(4) Uani 0.203(8) 1 d . U P C 2
C51A C 0.5252(7) 0.209(2) 0.3934(4) 0.065(2) Uani 0.302(17) 1 d D U P A 2
H51A H 0.546844 0.230941 0.367737 0.078 Uiso 0.302(17) 1 calc R U P A 2
C52A C 0.5253(8) 0.1210(15) 0.4108(8) 0.065(3) Uani 0.302(17) 1 d D U P A 2
H52A H 0.547300 0.072365 0.399099 0.078 Uiso 0.302(17) 1 calc R U P A 2
C53A C 0.4882(8) 0.1173(11) 0.4477(8) 0.061(3) Uani 0.302(17) 1 d D U P A 2
H53A H 0.480137 0.064322 0.465088 0.073 Uiso 0.302(17) 1 calc R U P A 2
C54A C 0.4628(5) 0.2033(16) 0.4568(8) 0.062(3) Uani 0.302(17) 1 d D U P A 2
H54A H 0.436605 0.218899 0.480782 0.074 Uiso 0.302(17) 1 calc R U P A 2
C55A C 0.4864(8) 0.2593(14) 0.4215(7) 0.063(3) Uani 0.302(17) 1 d D U P A 2
H55A H 0.477726 0.321097 0.417145 0.076 Uiso 0.302(17) 1 calc R U P A 2

loop_
_atom_site_aniso_label
_atom_site_aniso_U_11
_atom_site_aniso_U_22
_atom_site_aniso_U_33
_atom_site_aniso_U_23
_atom_site_aniso_U_13
_atom_site_aniso_U_12
Zr1 0.03185(18) 0.0534(2) 0.02615(17) -0.00033(16) 0.00233(13) 0.00205(16)
Zr2 0.03144(19) 0.0708(3) 0.03190(19) -0.00157(19) 0.00006(15) 0.00732(19)
Zr3 0.0373(2) 0.0550(3) 0.02948(18) 0.00203(17) 0.00372(15) 0.00414(18)
Zr4 0.0414(2) 0.0568(3) 0.02990(19) -0.00228(17) -0.00427(15) -0.00893(19)
Zr5 0.0341(2) 0.0824(3) 0.0327(2) -0.0084(2) -0.00414(15) 0.0002(2)
C51 0.053(3) 0.087(5) 0.039(3) -0.015(3) -0.020(3) 0.009(3)
C52 0.048(3) 0.088(4) 0.047(4) -0.011(3) -0.017(3) -0.004(3)
C53 0.042(3) 0.090(4) 0.052(3) -0.008(3) -0.013(3) 0.003(3)
C54 0.053(3) 0.096(4) 0.046(3) -0.011(3) -0.019(3) 0.013(3)
C55 0.051(3) 0.092(5) 0.046(3) -0.008(3) -0.019(3) 0.011(4)
Zr6 0.0367(2) 0.0567(3) 0.03233(19) 0.00299(18) 0.00098(15) 0.00162(18)
O1 0.0447(16) 0.062(2) 0.0346(14) -0.0008(14) -0.0015(12) -0.0054(14)
O2 0.0339(15) 0.080(2) 0.0458(17) -0.0123(16) -0.0045(13) 0.0030(16)
O5 0.0472(17) 0.077(2) 0.0362(15) 0.0057(15) -0.0046(13) 0.0119(16)
O6 0.0502(17) 0.062(2) 0.0329(14) 0.0044(14) 0.0039(13) 0.0030(15)
O7 0.0401(16) 0.090(3) 0.0425(17) -0.0060(17) -0.0073(13) 0.0119(17)
O8 0.0467(17) 0.065(2) 0.0350(15) 0.0040(14) 0.0015(13) 0.0074(15)
O9 0.0437(16) 0.0517(18) 0.0389(15) 0.0020(13) -0.0064(12) -0.0033(14)
O10 0.0471(16) 0.0542(19) 0.0309(13) 0.0037(13) -0.0067(12) -0.0122(14)
O11 0.0387(15) 0.0571(19) 0.0405(15) 0.0026(14) 0.0054(12) 0.0037(13)
O12 0.0375(15) 0.057(2) 0.0406(15) 0.0049(14) 0.0078(12) 0.0008(13)
O13 0.0294(13) 0.0583(18) 0.0287(12) 0.0001(12) 0.0008(10) 0.0047(12)
O14 0.0319(14) 0.071(2) 0.0300(13) -0.0002(13) 0.0049(11) -0.0012(13)
O15 0.0416(16) 0.066(2) 0.0392(15) -0.0017(14) 0.0006(12) 0.0111(15)
O16 0.0367(14) 0.0531(17) 0.0271(12) -0.0025(12) -0.0002(10) -0.0012(13)
O17 0.0337(14) 0.066(2) 0.0264(12) -0.0024(13) -0.0026(10) -0.0018(13)
O18 0.0424(16) 0.075(2) 0.0320(14) -0.0123(14) -0.0035(12) -0.0086(15)
O19 0.0456(16) 0.082(2) 0.0278(13) 0.0028(15) -0.0014(12) 0.0073(16)
O20 0.0339(14) 0.0597(19) 0.0349(14) -0.0008(13) 0.0009(11) 0.0010(13)
N2 0.065(3) 0.098(4) 0.048(2) 0.007(2) -0.0049(19) 0.011(3)
C1 0.038(2) 0.069(3) 0.037(2) -0.005(2) 0.0051(17) -0.009(2)
C11 0.049(3) 0.067(3) 0.034(2) 0.008(2) 0.0019(18) 0.012(2)
C12 0.068(3) 0.061(3) 0.032(2) 0.007(2) -0.001(2) 0.006(2)
C13 0.063(3) 0.065(3) 0.038(2) 0.004(2) 0.001(2) -0.004(2)
C14 0.044(2) 0.061(3) 0.0288(18) 0.0079(19) -0.0023(16) 0.011(2)
C15 0.046(3) 0.093(4) 0.048(2) 0.013(2) -0.0030(19) 0.002(3)
C16 0.047(3) 0.124(6) 0.062(3) -0.003(3) -0.010(2) 0.013(3)
C17 0.065(3) 0.089(4) 0.053(3) -0.006(3) 0.018(3) 0.010(3)
C18 0.061(3) 0.064(3) 0.036(2) 0.004(2) 0.001(2) 0.010(2)
C19 0.046(2) 0.075(3) 0.040(2) 0.008(2) -0.0023(18) 0.012(2)
C20 0.050(3) 0.081(4) 0.029(2) 0.011(2) -0.0044(18) 0.018(2)
C21 0.0304(18) 0.059(3) 0.0355(19) -0.0046(19) -0.0047(15) 0.0019(18)
C30 0.0287(17) 0.063(3) 0.0297(18) -0.0014(18) 0.0013(14) 0.0020(18)
C31 0.072(3) 0.050(3) 0.036(2) -0.001(2) 0.002(2) 0.014(2)
C32 0.047(2) 0.061(3) 0.042(2) 0.012(2) 0.0038(18) -0.001(2)
C33 0.064(3) 0.063(3) 0.0281(19) 0.003(2) 0.0103(19) 0.015(2)
C34 0.058(3) 0.063(3) 0.033(2) 0.006(2) -0.0094(19) -0.009(2)
C35 0.039(2) 0.082(4) 0.039(2) 0.014(2) -0.0002(18) 0.010(2)
C36 0.031(3) 0.158(8) 0.084(5) 0.049(5) 0.003(3) 0.006(4)
C37 0.035(2) 0.100(5) 0.069(3) -0.004(3) -0.007(2) 0.005(3)
C38 0.038(2) 0.109(5) 0.056(3) 0.010(3) -0.005(2) 0.016(3)
C39 0.042(3) 0.101(5) 0.093(5) -0.022(4) -0.013(3) 0.021(3)
C40 0.035(3) 0.203(9) 0.053(3) -0.022(5) 0.005(2) 0.028(4)
C41 0.061(3) 0.056(3) 0.043(2) 0.000(2) -0.005(2) -0.010(2)
C42 0.070(3) 0.058(3) 0.047(3) -0.009(2) 0.014(2) -0.007(3)
C43 0.056(3) 0.054(3) 0.074(3) -0.004(3) 0.016(3) 0.003(2)
C44 0.066(3) 0.054(3) 0.052(3) 0.014(2) -0.008(2) -0.002(2)
C45 0.056(3) 0.058(3) 0.044(2) 0.001(2) 0.007(2) -0.007(2)
C46 0.070(3) 0.067(3) 0.043(2) 0.007(2) -0.010(2) 0.001(3)
C47 0.055(3) 0.049(3) 0.058(3) -0.001(2) -0.008(2) 0.001(2)
C48 0.087(4) 0.064(4) 0.056(3) -0.012(3) 0.002(3) 0.008(3)
C49 0.118(6) 0.053(3) 0.079(4) -0.009(3) -0.049(4) -0.006(3)
C50 0.065(3) 0.053(3) 0.090(4) 0.018(3) -0.015(3) -0.019(3)
C56 0.076(4) 0.072(4) 0.115(6) 0.017(4) 0.044(4) 0.006(3)
C57 0.049(3) 0.105(5) 0.097(5) 0.054(4) -0.002(3) -0.020(3)
C58 0.082(4) 0.069(4) 0.053(3) 0.003(3) 0.008(3) -0.028(3)
C59 0.056(3) 0.074(4) 0.065(3) 0.024(3) 0.005(2) 0.000(3)
C60 0.082(4) 0.098(5) 0.049(3) -0.008(3) 0.021(3) -0.028(4)
O3 0.034(4) 0.063(5) 0.038(3) -0.008(3) 0.006(3) -0.008(3)
O4 0.035(3) 0.069(6) 0.050(3) -0.005(5) 0.008(2) -0.015(5)
N1 0.054(3) 0.077(4) 0.050(4) -0.006(3) -0.002(4) -0.005(3)
C2 0.038(4) 0.068(3) 0.037(3) -0.005(3) 0.004(4) -0.007(3)
C3 0.049(4) 0.076(4) 0.045(3) -0.002(3) -0.006(3) -0.007(4)
C4 0.040(3) 0.071(4) 0.039(3) -0.005(3) 0.004(3) -0.004(3)
C5 0.051(3) 0.076(3) 0.042(3) 0.002(3) 0.002(3) -0.007(3)
C6 0.058(4) 0.075(4) 0.047(3) -0.001(3) 0.004(3) -0.008(3)
C7 0.053(4) 0.074(4) 0.044(3) -0.002(4) 0.007(3) -0.006(3)
C8 0.041(3) 0.072(4) 0.041(3) -0.003(3) 0.006(3) -0.008(3)
C9 0.048(3) 0.069(4) 0.041(3) 0.000(3) 0.001(3) -0.005(3)
N3 0.037(2) 0.056(2) 0.0319(18) 0.0013(18) -0.0008(15) -0.0018(18)
C22 0.030(2) 0.051(3) 0.032(2) -0.001(2) -0.0053(17) 0.003(2)
C23 0.032(2) 0.053(2) 0.037(2) 0.000(2) -0.0025(17) -0.0063(19)
C24 0.027(3) 0.053(3) 0.0306(19) 0.0034(19) -0.0014(16) -0.002(2)
C25 0.033(2) 0.054(3) 0.038(2) 0.004(2) 0.0014(17) -0.0023(19)
C26 0.041(2) 0.059(3) 0.045(3) 0.002(2) 0.008(2) -0.003(2)
C27 0.039(2) 0.066(3) 0.039(2) 0.001(2) 0.0074(19) 0.001(2)
C28 0.030(2) 0.063(3) 0.034(2) -0.001(2) 0.0026(17) 0.004(2)
C29 0.0300(19) 0.058(3) 0.035(2) 0.005(2) 0.0045(17) 0.0017(19)
C10 0.036(4) 0.064(5) 0.040(3) -0.009(4) 0.007(3) -0.013(4)
O3A 0.040(5) 0.068(6) 0.041(4) -0.004(4) 0.009(4) -0.012(4)
O4A 0.047(4) 0.051(6) 0.045(4) -0.013(5) 0.005(3) -0.020(5)
N1A 0.052(3) 0.081(4) 0.042(3) 0.004(4) 0.004(3) -0.006(3)
C2A 0.047(4) 0.070(5) 0.043(4) -0.002(4) 0.008(4) -0.006(4)
C3A 0.047(4) 0.076(5) 0.042(4) -0.006(4) 0.004(4) -0.007(4)
C4A 0.044(4) 0.071(4) 0.040(4) -0.003(4) 0.002(3) -0.010(4)
C5A 0.051(3) 0.076(4) 0.043(3) 0.000(3) 0.004(3) -0.007(3)
C6A 0.060(4) 0.079(5) 0.043(4) -0.004(4) 0.007(4) -0.006(4)
C7A 0.048(4) 0.073(4) 0.035(4) 0.000(4) 0.002(4) -0.010(4)
C8A 0.039(4) 0.070(4) 0.039(4) -0.004(4) 0.003(4) -0.009(4)
C9A 0.038(4) 0.071(4) 0.043(4) -0.008(4) 0.000(4) -0.012(4)
N3A 0.039(5) 0.061(5) 0.040(5) 0.003(5) 0.011(5) 0.002(5)
C22A 0.032(4) 0.062(5) 0.034(4) 0.004(4) 0.007(4) 0.002(4)
C23A 0.033(4) 0.057(4) 0.034(4) 0.004(4) 0.007(3) 0.000(4)
C24A 0.031(4) 0.056(4) 0.033(4) 0.002(4) 0.003(4) 0.000(4)
C25A 0.036(4) 0.058(4) 0.037(4) 0.001(4) 0.003(4) 0.000(4)
C26A 0.042(6) 0.056(6) 0.043(6) 0.003(6) 0.004(5) 0.001(6)
C27A 0.035(6) 0.054(6) 0.041(6) 0.002(6) 0.002(5) 0.001(6)
C28A 0.033(4) 0.053(4) 0.035(4) 0.001(4) -0.002(4) -0.002(4)
C29A 0.032(4) 0.056(4) 0.035(4) 0.004(4) 0.001(4) -0.001(4)
C10A 0.039(4) 0.065(5) 0.041(4) -0.007(4) 0.007(3) -0.014(4)
Cl2 0.0424(5) 0.0811(8) 0.0342(5) -0.0016(5) 0.0058(4) -0.0151(5)
Cl1 0.0611(12) 0.175(3) 0.0555(11) 0.0263(13) 0.0019(8) 0.0392(14)
Cl1A 0.121(7) 0.196(9) 0.131(7) 0.014(7) -0.031(7) 0.037(8)
C51A 0.054(4) 0.092(5) 0.046(4) -0.012(5) -0.020(4) 0.006(5)
C52A 0.055(4) 0.092(5) 0.047(5) -0.012(5) -0.017(4) 0.007(5)
C53A 0.049(5) 0.088(5) 0.044(5) -0.013(5) -0.017(4) 0.002(4)
C54A 0.048(4) 0.089(5) 0.048(4) -0.013(5) -0.014(4) 0.003(4)
C55A 0.050(4) 0.091(5) 0.046(4) -0.013(4) -0.019(4) 0.009(4)

loop_
_atom_type_symbol
_atom_type_description
_atom_type_scat_dispersion_real
_atom_type_scat_dispersion_imag
_atom_type_scat_source
C C 0.0033 0.0016 'International Tables Vol C Tables 4.2.6.8 and 6.1.1.4'
Cl Cl 0.1484 0.1585 'International Tables Vol C Tables 4.2.6.8 and 6.1.1.4'
H H 0.0000 0.0000 'International Tables Vol C Tables 4.2.6.8 and 6.1.1.4'
N N 0.0061 0.0033 'International Tables Vol C Tables 4.2.6.8 and 6.1.1.4'
O O 0.0106 0.0060 'International Tables Vol C Tables 4.2.6.8 and 6.1.1.4'
Zr Zr -2.9673 0.5597 'International Tables Vol C Tables 4.2.6.8 and 6.1.1.4'

loop_
_geom_angle_atom_site_label_1
_geom_angle_atom_site_label_2
_geom_angle_atom_site_label_3
_geom_angle
_geom_angle_site_symmetry_1
_geom_angle_site_symmetry_3
_geom_angle_publ_flag
Zr3 Zr1 Zr2 59.619(13) . . ?
O1 Zr1 Zr2 74.15(9) . . ?
O1 Zr1 Zr3 114.03(8) . . ?
O1 Zr1 O11 81.96(11) . . ?
O1 Zr1 C31 75.45(14) . . ?
O1 Zr1 C32 84.39(14) . . ?
O1 Zr1 C33 115.96(15) . . ?
O1 Zr1 C34 128.29(15) . . ?
O1 Zr1 C35 101.90(15) . . ?
O11 Zr1 Zr2 112.14(8) . . ?
O11 Zr1 Zr3 75.76(8) . . ?
O11 Zr1 C31 88.99(14) . . ?
O11 Zr1 C32 121.51(14) . . ?
O11 Zr1 C33 126.26(14) . . ?
O11 Zr1 C34 95.83(14) . . ?
O11 Zr1 C35 74.77(13) . . ?
O13 Zr1 Zr2 35.60(7) . . ?
O13 Zr1 Zr3 36.03(8) . . ?
O13 Zr1 O1 79.11(12) . . ?
O13 Zr1 O11 78.30(11) . . ?
O13 Zr1 O14 72.91(10) . . ?
O13 Zr1 O16 73.56(11) . . ?
O13 Zr1 C31 152.90(13) . . ?
O13 Zr1 C32 152.16(13) . . ?
O13 Zr1 C33 151.11(13) . . ?
O13 Zr1 C34 151.35(14) . . ?
O13 Zr1 C35 152.58(13) . . ?
O14 Zr1 Zr2 38.02(8) . . ?
O14 Zr1 Zr3 85.73(9) . . ?
O14 Zr1 O1 84.35(12) . . ?
O14 Zr1 O11 149.96(11) . . ?
O14 Zr1 C31 113.20(15) . . ?
O14 Zr1 C32 83.34(14) . . ?
O14 Zr1 C33 83.78(13) . . ?
O14 Zr1 C34 113.57(14) . . ?
O14 Zr1 C35 134.48(13) . . ?
O16 Zr1 Zr2 85.55(8) . . ?
O16 Zr1 Zr3 38.40(7) . . ?
O16 Zr1 O1 152.42(11) . . ?
O16 Zr1 O11 88.85(11) . . ?
O16 Zr1 O14 91.10(11) . . ?
O16 Zr1 C31 130.59(14) . . ?
O16 Zr1 C32 122.17(14) . . ?
O16 Zr1 C33 90.42(14) . . ?
O16 Zr1 C34 78.34(14) . . ?
O16 Zr1 C35 100.63(15) . . ?
C31 Zr1 Zr2 139.64(13) . . ?
C31 Zr1 Zr3 160.14(12) . . ?
C31 Zr1 C33 53.25(15) . . ?
C31 Zr1 C34 52.84(16) . . ?
C31 Zr1 C35 32.22(17) . . ?
C32 Zr1 Zr2 117.98(11) . . ?
C32 Zr1 Zr3 157.52(11) . . ?
C32 Zr1 C31 32.64(15) . . ?
C32 Zr1 C33 31.77(16) . . ?
C32 Zr1 C34 52.93(16) . . ?
C32 Zr1 C35 53.17(15) . . ?
C33 Zr1 Zr2 121.37(11) . . ?
C33 Zr1 Zr3 127.38(12) . . ?
C33 Zr1 C34 32.20(15) . . ?
C33 Zr1 C35 52.65(15) . . ?
C34 Zr1 Zr2 147.39(12) . . ?
C34 Zr1 Zr3 115.32(12) . . ?
C35 Zr1 Zr2 171.01(11) . . ?
C35 Zr1 Zr3 128.98(12) . . ?
C35 Zr1 C34 31.16(16) . . ?
Zr3 Zr2 Zr1 60.023(12) . . ?
O2 Zr2 Zr1 76.00(8) . . ?
O2 Zr2 Zr3 112.03(8) . . ?
O2 Zr2 O5 82.60(13) . . ?
O2 Zr2 C36 91.0(3) . . ?
O2 Zr2 C37 75.64(17) . . ?
O2 Zr2 C38 96.75(17) . . ?
O2 Zr2 C39 126.48(17) . . ?
O2 Zr2 C40 122.8(3) . . ?
O5 Zr2 Zr1 114.86(8) . . ?
O5 Zr2 Zr3 73.68(9) . . ?
O5 Zr2 C36 125.35(17) . . ?
O5 Zr2 C37 94.96(16) . . ?
O5 Zr2 C38 74.31(15) . . ?
O5 Zr2 C39 89.3(2) . . ?
O5 Zr2 C40 120.5(2) . . ?
O13 Zr2 Zr1 35.77(8) . . ?
O13 Zr2 Zr3 36.28(9) . . ?
O13 Zr2 O2 77.80(11) . . ?
O13 Zr2 O5 79.96(11) . . ?
O13 Zr2 O14 72.95(10) . . ?
O13 Zr2 O15 73.43(12) . . ?
O13 Zr2 C36 151.17(18) . . ?
O13 Zr2 C37 153.40(17) . . ?
O13 Zr2 C38 154.19(15) . . ?
O13 Zr2 C39 152.15(19) . . ?
O13 Zr2 C40 150.53(17) . . ?
O14 Zr2 Zr1 37.88(7) . . ?
O14 Zr2 Zr3 85.98(8) . . ?
O14 Zr2 O2 88.62(12) . . ?
O14 Zr2 O5 152.72(11) . . ?
O14 Zr2 C36 80.38(16) . . ?
O14 Zr2 C37 107.83(17) . . ?
O14 Zr2 C38 132.59(15) . . ?
O14 Zr2 C39 116.36(19) . . ?
O14 Zr2 C40 85.9(2) . . ?
O15 Zr2 Zr1 85.47(8) . . ?
O15 Zr2 Zr3 38.08(8) . . ?
O15 Zr2 O2 149.97(11) . . ?
O15 Zr2 O5 84.10(13) . . ?
O15 Zr2 O14 91.05(12) . . ?
O15 Zr2 C36 118.5(3) . . ?
O15 Zr2 C37 132.41(18) . . ?
O15 Zr2 C38 105.36(18) . . ?
O15 Zr2 C39 80.00(17) . . ?
O15 Zr2 C40 87.1(2) . . ?
C36 Zr2 Zr1 115.90(15) . . ?
C36 Zr2 Zr3 152.9(2) . . ?
C36 Zr2 C37 32.1(2) . . ?
C36 Zr2 C38 52.6(2) . . ?
C36 Zr2 C39 52.5(3) . . ?
C37 Zr2 Zr1 135.19(16) . . ?
C37 Zr2 Zr3 164.73(16) . . ?
C37 Zr2 C38 31.8(2) . . ?
C37 Zr2 C39 52.4(2) . . ?
C38 Zr2 Zr1 166.88(16) . . ?
C38 Zr2 Zr3 133.06(16) . . ?
C39 Zr2 Zr1 150.39(16) . . ?
C39 Zr2 Zr3 116.01(17) . . ?
C39 Zr2 C38 31.22(19) . . ?
C40 Zr2 Zr1 122.85(17) . . ?
C40 Zr2 Zr3 124.2(2) . . ?
C40 Zr2 C36 32.0(3) . . ?
C40 Zr2 C37 52.7(2) . . ?
C40 Zr2 C38 52.00(19) . . ?
C40 Zr2 C39 31.4(2) . . ?
Zr2 Zr3 Zr1 60.358(13) . . ?
O6 Zr3 Zr1 111.54(9) . . ?
O6 Zr3 Zr2 76.43(8) . . ?
O6 Zr3 C41 121.76(14) . . ?
O6 Zr3 C42 127.24(15) . . ?
O6 Zr3 C43 97.15(16) . . ?
O6 Zr3 C44 75.56(15) . . ?
O6 Zr3 C45 89.14(14) . . ?
O12 Zr3 Zr1 73.82(8) . . ?
O12 Zr3 Zr2 116.29(9) . . ?
O12 Zr3 O6 82.66(11) . . ?
O12 Zr3 C41 83.00(15) . . ?
O12 Zr3 C42 114.80(15) . . ?
O12 Zr3 C43 128.18(15) . . ?
O12 Zr3 C44 101.92(15) . . ?
O12 Zr3 C45 75.47(15) . . ?
O13 Zr3 Zr1 36.09(7) . . ?
O13 Zr3 Zr2 36.16(7) . . ?
O13 Zr3 O6 77.75(11) . . ?
O13 Zr3 O12 80.94(11) . . ?
O13 Zr3 O15 73.21(12) . . ?
O13 Zr3 O16 73.22(11) . . ?
O13 Zr3 C41 152.75(14) . . ?
O13 Zr3 C42 150.29(13) . . ?
O13 Zr3 C43 150.01(14) . . ?
O13 Zr3 C44 152.51(14) . . ?
O13 Zr3 C45 154.29(13) . . ?
O15 Zr3 Zr1 85.69(9) . . ?
O15 Zr3 Zr2 37.98(9) . . ?
O15 Zr3 O6 90.60(11) . . ?
O15 Zr3 O12 154.12(13) . . ?
O15 Zr3 O16 90.63(11) . . ?
O15 Zr3 C41 121.21(15) . . ?
O15 Zr3 C42 89.16(15) . . ?
O15 Zr3 C43 77.35(15) . . ?
O15 Zr3 C44 100.50(16) . . ?
O15 Zr3 C45 129.61(15) . . ?
O16 Zr3 Zr1 37.99(8) . . ?
O16 Zr3 Zr2 85.90(7) . . ?
O16 Zr3 O6 149.23(12) . . ?
O16 Zr3 O12 82.94(11) . . ?
O16 Zr3 C41 83.09(13) . . ?
O16 Zr3 C42 83.52(15) . . ?
O16 Zr3 C43 113.10(15) . . ?
O16 Zr3 C44 134.19(14) . . ?
O16 Zr3 C45 113.20(13) . . ?
C41 Zr3 Zr1 117.74(12) . . ?
C41 Zr3 Zr2 156.40(11) . . ?
C41 Zr3 C43 53.13(18) . . ?
C41 Zr3 C44 53.11(16) . . ?
C41 Zr3 C45 32.65(15) . . ?
C42 Zr3 Zr1 121.03(12) . . ?
C42 Zr3 Zr2 125.83(12) . . ?
C42 Zr3 C41 32.08(17) . . ?
C42 Zr3 C43 32.03(18) . . ?
C42 Zr3 C44 52.76(17) . . ?
C42 Zr3 C45 53.21(16) . . ?
C43 Zr3 Zr1 146.79(12) . . ?
C43 Zr3 Zr2 113.85(13) . . ?
C43 Zr3 C44 31.67(16) . . ?
C44 Zr3 Zr1 170.72(12) . . ?
C44 Zr3 Zr2 128.43(12) . . ?
C45 Zr3 Zr1 139.94(12) . . ?
C45 Zr3 Zr2 159.41(12) . . ?
C45 Zr3 C43 52.76(17) . . ?
C45 Zr3 C44 31.65(16) . . ?
O10 Zr4 Zr6 75.68(8) . . ?
O10 Zr4 C46 77.55(15) . . ?
O10 Zr4 C47 82.68(14) . . ?
O10 Zr4 C48 114.51(16) . . ?
O10 Zr4 C49 130.36(16) . . ?
O10 Zr4 C50 105.61(16) . . ?
O10 Zr4 O3A 82.1(6) . . ?
O17 Zr4 Zr6 36.39(8) . . ?
O17 Zr4 O10 77.98(11) . . ?
O17 Zr4 O18 72.58(12) . . ?
O17 Zr4 O20 73.99(11) . . ?
O17 Zr4 C46 153.44(14) . . ?
O17 Zr4 C47 151.61(14) . . ?
O17 Zr4 C48 150.47(16) . . ?
O17 Zr4 C49 151.38(16) . . ?
O17 Zr4 C50 153.38(16) . . ?
O17 Zr4 O3A 75.4(6) . . ?
O18 Zr4 Zr6 84.75(10) . . ?
O18 Zr4 O10 149.66(13) . . ?
O18 Zr4 C46 129.40(16) . . ?
O18 Zr4 C47 127.41(15) . . ?
O18 Zr4 C48 95.03(16) . . ?
O18 Zr4 C49 78.80(17) . . ?
O18 Zr4 C50 97.65(17) . . ?
O18 Zr4 O3A 83.5(6) . . ?
O20 Zr4 Zr6 38.20(8) . . ?
O20 Zr4 O10 87.37(11) . . ?
O20 Zr4 O18 91.43(11) . . ?
O20 Zr4 C46 114.90(15) . . ?
O20 Zr4 C47 84.62(14) . . ?
O20 Zr4 C48 79.79(17) . . ?
O20 Zr4 C49 107.1(2) . . ?
O20 Zr4 C50 131.95(17) . . ?
O20 Zr4 O3A 149.1(6) . . ?
C46 Zr4 Zr6 142.21(13) . . ?
C47 Zr4 Zr6 118.32(12) . . ?
C47 Zr4 C46 31.25(17) . . ?
C47 Zr4 C50 52.86(18) . . ?
C48 Zr4 Zr6 117.81(15) . . ?
C48 Zr4 C46 52.84(18) . . ?
C48 Zr4 C47 32.63(17) . . ?
C48 Zr4 C49 31.6(2) . . ?
C48 Zr4 C50 52.5(2) . . ?
C49 Zr4 Zr6 141.31(18) . . ?
C49 Zr4 C46 53.09(18) . . ?
C49 Zr4 C47 53.12(19) . . ?
C49 Zr4 C50 31.6(2) . . ?
C50 Zr4 Zr6 170.11(15) . . ?
C50 Zr4 C46 32.60(18) . . ?
O3 Zr4 Zr6 118.3(4) . . ?
O3 Zr4 O10 84.4(4) . . ?
O3 Zr4 O17 82.7(4) . . ?
O3 Zr4 O18 84.7(4) . . ?
O3 Zr4 O20 156.5(4) . . ?
O3 Zr4 C46 84.8(4) . . ?
O3 Zr4 C47 116.0(4) . . ?
O3 Zr4 C48 123.6(4) . . ?
O3 Zr4 C49 94.9(4) . . ?
O3 Zr4 C50 71.6(4) . . ?
O3A Zr4 Zr6 110.9(5) . . ?
O3A Zr4 C46 91.1(6) . . ?
O3A Zr4 C47 122.4(6) . . ?
O3A Zr4 C48 131.0(6) . . ?
O3A Zr4 C49 101.8(6) . . ?
O3A Zr4 C50 79.0(6) . . ?
C52 Zr5 C51 32.1(3) . . ?
C52 Zr5 C53 31.6(3) . . ?
C53 Zr5 C51 52.4(3) . . ?
O7 Zr5 C51 122.1(3) . . ?
O7 Zr5 C52 122.5(3) . . ?
O7 Zr5 C53 91.6(3) . . ?
O7 Zr5 O4 87.0(3) . . ?
O7 Zr5 C51A 104.9(7) . . ?
O7 Zr5 C52A 132.0(4) . . ?
O7 Zr5 C53A 118.3(5) . . ?
O17 Zr5 C51 150.8(2) . . ?
O17 Zr5 C52 151.3(3) . . ?
O17 Zr5 C53 153.4(3) . . ?
O17 Zr5 O7 80.65(12) . . ?
O17 Zr5 O18 73.03(12) . . ?
O17 Zr5 O19 73.84(11) . . ?
O17 Zr5 O4 78.1(4) . . ?
O17 Zr5 O4A 75.9(7) . . ?
O17 Zr5 C51A 155.3(4) . . ?
O17 Zr5 C52A 147.1(4) . . ?
O17 Zr5 C53A 145.9(4) . . ?
O18 Zr5 C51 83.6(3) . . ?
O18 Zr5 C52 82.2(3) . . ?
O18 Zr5 C53 110.9(3) . . ?
O18 Zr5 O7 153.57(11) . . ?
O18 Zr5 O19 90.22(12) . . ?
O18 Zr5 O4 85.3(4) . . ?
O18 Zr5 O4A 93.7(6) . . ?
O18 Zr5 C51A 100.1(7) . . ?
O18 Zr5 C52A 74.5(4) . . ?
O18 Zr5 C53A 83.9(5) . . ?
O19 Zr5 C51 89.3(3) . . ?
O19 Zr5 C52 121.3(3) . . ?
O19 Zr5 C53 131.1(3) . . ?
O19 Zr5 O7 84.63(13) . . ?
O19 Zr5 O4 151.6(4) . . ?
O19 Zr5 O4A 146.9(6) . . ?
O19 Zr5 C51A 82.6(4) . . ?
O19 Zr5 C52A 101.6(7) . . ?
O19 Zr5 C53A 132.2(5) . . ?
O4 Zr5 C51 117.9(5) . . ?
O4 Zr5 C52 85.9(5) . . ?
O4 Zr5 C53 76.1(5) . . ?
O4A Zr5 O7 77.3(5) . . ?
O4A Zr5 C51A 128.7(7) . . ?
O4A Zr5 C52A 111.2(9) . . ?
O4A Zr5 C53A 80.9(7) . . ?
C52A Zr5 C51A 32.0(3) . . ?
C52A Zr5 C53A 31.4(4) . . ?
C53A Zr5 C51A 52.3(3) . . ?
Zr5 C51 H51 117.9 . . ?
C52 C51 Zr5 73.1(4) . . ?
C52 C51 H51 126.4 . . ?
C52 C51 C55 107.1(8) . . ?
C55 C51 Zr5 74.7(4) . . ?
C55 C51 H51 126.4 . . ?
Zr5 C52 H52 116.3 . . ?
C51 C52 Zr5 74.9(4) . . ?
C51 C52 H52 126.1 . . ?
C53 C52 Zr5 74.8(5) . . ?
C53 C52 C51 107.8(10) . . ?
C53 C52 H52 126.1 . . ?
Zr5 C53 H53 118.3 . . ?
C52 C53 Zr5 73.6(5) . . ?
C52 C53 H53 124.2 . . ?
C52 C53 C54 111.6(10) . . ?
C54 C53 Zr5 75.5(6) . . ?
C54 C53 H53 124.2 . . ?
Zr5 C54 H54 118.7 . . ?
C53 C54 Zr5 71.9(5) . . ?
C53 C54 H54 128.3 . . ?
C55 C54 Zr5 73.4(5) . . ?
C55 C54 C53 103.5(11) . . ?
C55 C54 H54 128.3 . . ?
Zr5 C55 H55 119.2 . . ?
C51 C55 Zr5 72.8(4) . . ?
C51 C55 H55 125.0 . . ?
C54 C55 Zr5 74.6(5) . . ?
C54 C55 C51 110.0(9) . . ?
C54 C55 H55 125.0 . . ?
Zr5 Zr6 Zr4 60.232(14) . . ?
O8 Zr6 Zr4 112.87(8) . . ?
O8 Zr6 Zr5 75.68(9) . . ?
O8 Zr6 C56 131.00(18) . . ?
O8 Zr6 C57 112.1(2) . . ?
O8 Zr6 C58 81.11(18) . . ?
O8 Zr6 C59 79.48(16) . . ?
O8 Zr6 C60 109.19(19) . . ?
O9 Zr6 Zr4 74.68(8) . . ?
O9 Zr6 Zr5 114.24(8) . . ?
O9 Zr6 O8 81.58(11) . . ?
O9 Zr6 C56 103.1(2) . . ?
O9 Zr6 C57 76.65(19) . . ?
O9 Zr6 C58 80.75(15) . . ?
O9 Zr6 C59 112.43(16) . . ?
O9 Zr6 C60 128.06(17) . . ?
O17 Zr6 Zr4 36.18(8) . . ?
O17 Zr6 Zr5 36.30(7) . . ?
O17 Zr6 O8 78.40(12) . . ?
O17 Zr6 O9 79.19(11) . . ?
O17 Zr6 O19 73.75(11) . . ?
O17 Zr6 O20 73.24(11) . . ?
O17 Zr6 C56 150.59(18) . . ?
O17 Zr6 C57 151.65(16) . . ?
O17 Zr6 C58 153.11(16) . . ?
O17 Zr6 C59 153.08(15) . . ?
O17 Zr6 C60 151.93(16) . . ?
O19 Zr6 Zr4 85.91(10) . . ?
O19 Zr6 Zr5 38.31(8) . . ?
O19 Zr6 O8 88.53(12) . . ?
O19 Zr6 O9 152.55(12) . . ?
O19 Zr6 O20 92.08(12) . . ?
O19 Zr6 C56 102.7(2) . . ?
O19 Zr6 C57 130.65(19) . . ?
O19 Zr6 C58 123.06(17) . . ?
O19 Zr6 C59 90.58(16) . . ?
O19 Zr6 C60 79.37(17) . . ?
O20 Zr6 Zr4 37.65(8) . . ?
O20 Zr6 Zr5 86.53(8) . . ?
O20 Zr6 O8 150.23(11) . . ?
O20 Zr6 O9 84.36(11) . . ?
O20 Zr6 C56 77.79(18) . . ?
O20 Zr6 C57 89.8(2) . . ?
O20 Zr6 C58 122.27(18) . . ?
O20 Zr6 C59 130.26(16) . . ?
O20 Zr6 C60 100.15(18) . . ?
C56 Zr6 Zr4 115.39(16) . . ?
C56 Zr6 Zr5 137.7(2) . . ?
C57 Zr6 Zr4 121.26(16) . . ?
C57 Zr6 Zr5 168.0(2) . . ?
C57 Zr6 C56 30.4(2) . . ?
C57 Zr6 C60 51.9(2) . . ?
C58 Zr6 Zr4 149.12(15) . . ?
C58 Zr6 Zr5 149.67(16) . . ?
C58 Zr6 C56 52.6(2) . . ?
C58 Zr6 C57 32.5(2) . . ?
C58 Zr6 C59 32.50(18) . . ?
C58 Zr6 C60 52.98(19) . . ?
C59 Zr6 Zr4 167.02(14) . . ?
C59 Zr6 Zr5 122.22(13) . . ?
C59 Zr6 C56 53.3(2) . . ?
C59 Zr6 C57 53.33(19) . . ?
C59 Zr6 C60 32.2(2) . . ?
C60 Zr6 Zr4 134.84(16) . . ?
C60 Zr6 Zr5 117.67(15) . . ?
C60 Zr6 C56 31.9(2) . . ?
C1 O1 Zr1 128.3(3) . . ?
C1 O2 Zr2 127.2(3) . . ?
C11 O5 Zr2 128.1(3) . . ?
C11 O6 Zr3 126.7(3) . . ?
C20 O7 Zr5 129.7(3) . . ?
C20 O8 Zr6 127.7(3) . . ?
C21 O9 Zr6 128.6(3) . . ?
C21 O10 Zr4 128.0(3) . . ?
C30 O11 Zr1 126.3(3) . . ?
C30 O12 Zr3 127.4(3) . . ?
Zr2 O13 Zr1 108.63(12) . . ?
Zr2 O13 Zr3 107.56(13) . . ?
Zr3 O13 Zr1 107.87(12) . . ?
Zr1 O14 Zr2 104.10(11) . . ?
Zr1 O14 H14 131.3 . . ?
Zr2 O14 H14 121.3 . . ?
Zr2 O15 Zr3 103.94(14) . . ?
Zr2 O15 H15 133.5 . . ?
Zr3 O15 H15 122.5 . . ?
Zr1 O16 Zr3 103.61(11) . . ?
Zr1 O16 H16 130.8 . . ?
Zr3 O16 H16 124.8 . . ?
Zr4 O17 Zr6 107.44(12) . . ?
Zr5 O17 Zr4 108.34(14) . . ?
Zr5 O17 Zr6 107.00(12) . . ?
Zr4 O18 H18 130.6 . . ?
Zr5 O18 Zr4 104.46(13) . . ?
Zr5 O18 H18 121.2 . . ?
Zr5 O19 H19 123.6 . . ?
Zr6 O19 Zr5 103.69(12) . . ?
Zr6 O19 H19 132.7 . . ?
Zr4 O20 Zr6 104.15(12) . . ?
Zr4 O20 H20 137.7 . . ?
Zr6 O20 H20 117.7 . . ?
C12 N2 H2 126.1 . . ?
C12 N2 C15 107.7(4) . . ?
C15 N2 H2 126.1 . . ?
O1 C1 O2 126.0(4) . . ?
O1 C1 C2 119.1(7) . . ?
O1 C1 C8A 113.0(10) . . ?
O2 C1 C2 114.9(6) . . ?
O2 C1 C8A 121.1(10) . . ?
O5 C11 C12 117.1(5) . . ?
O6 C11 O5 123.6(4) . . ?
O6 C11 C12 119.3(4) . . ?
N2 C12 C11 120.2(5) . . ?
C13 C12 N2 109.7(4) . . ?
C13 C12 C11 129.9(5) . . ?
C12 C13 H13 125.3 . . ?
C12 C13 C14 109.3(4) . . ?
C14 C13 H13 125.3 . . ?
C15 C14 C13 105.5(4) . . ?
C15 C14 C19 119.7(4) . . ?
C19 C14 C13 134.8(4) . . ?
C14 C15 N2 107.7(4) . . ?
C16 C15 N2 128.0(5) . . ?
C16 C15 C14 124.3(5) . . ?
C15 C16 H16A 122.9 . . ?
C17 C16 C15 114.2(5) . . ?
C17 C16 H16A 122.9 . . ?
C16 C17 H17 117.3 . . ?
C16 C17 C18 125.4(6) . . ?
C18 C17 H17 117.3 . . ?
C17 C18 C20 119.1(5) . . ?
C19 C18 C17 119.2(5) . . ?
C19 C18 C20 121.6(5) . . ?
C14 C19 H19A 121.5 . . ?
C18 C19 C14 116.9(4) . . ?
C18 C19 H19A 121.5 . . ?
O7 C20 C18 115.0(4) . . ?
O8 C20 O7 124.5(4) . . ?
O8 C20 C18 120.4(5) . . ?
O9 C21 C22 112.9(4) . . ?
O9 C21 C28A 137.5(7) . . ?
O10 C21 O9 124.1(4) . . ?
O10 C21 C22 123.0(4) . . ?
O10 C21 C28A 98.4(7) . . ?
O11 C30 C28 122.4(4) . . ?
O11 C30 C22A 101.1(8) . . ?
O12 C30 O11 124.2(4) . . ?
O12 C30 C28 113.4(4) . . ?
O12 C30 C22A 134.6(8) . . ?
Zr1 C31 H31 117.9 . . ?
C32 C31 Zr1 73.1(3) . . ?
C32 C31 H31 126.7 . . ?
C35 C31 Zr1 74.4(3) . . ?
C35 C31 H31 126.7 . . ?
C35 C31 C32 106.5(4) . . ?
Zr1 C32 H32 117.0 . . ?
C31 C32 Zr1 74.2(3) . . ?
C31 C32 H32 125.8 . . ?
C33 C32 Zr1 74.9(3) . . ?
C33 C32 C31 108.3(4) . . ?
C33 C32 H32 125.8 . . ?
Zr1 C33 H33 118.1 . . ?
C32 C33 Zr1 73.3(2) . . ?
C32 C33 H33 126.1 . . ?
C32 C33 C34 107.9(4) . . ?
C34 C33 Zr1 74.5(2) . . ?
C34 C33 H33 126.1 . . ?
Zr1 C34 H34 118.7 . . ?
C33 C34 Zr1 73.3(2) . . ?
C33 C34 H34 125.9 . . ?
C35 C34 Zr1 74.1(3) . . ?
C35 C34 C33 108.2(4) . . ?
C35 C34 H34 125.9 . . ?
Zr1 C35 H35 118.2 . . ?
C31 C35 Zr1 73.4(3) . . ?
C31 C35 H35 125.5 . . ?
C34 C35 Zr1 74.8(3) . . ?
C34 C35 C31 109.1(4) . . ?
C34 C35 H35 125.5 . . ?
Zr2 C36 H36 117.0 . . ?
C37 C36 Zr2 75.0(3) . . ?
C37 C36 H36 126.3 . . ?
C40 C36 Zr2 73.8(3) . . ?
C40 C36 H36 126.3 . . ?
C40 C36 C37 107.4(6) . . ?
Zr2 C37 H37 117.8 . . ?
C36 C37 Zr2 73.0(3) . . ?
C36 C37 H37 126.5 . . ?
C38 C37 Zr2 74.8(3) . . ?
C38 C37 C36 107.1(6) . . ?
C38 C37 H37 126.5 . . ?
Zr2 C38 H38 118.5 . . ?
C37 C38 Zr2 73.4(3) . . ?
C37 C38 H38 125.7 . . ?
C39 C38 Zr2 74.3(3) . . ?
C39 C38 C37 108.6(6) . . ?
C39 C38 H38 125.7 . . ?
Zr2 C39 H39 118.8 . . ?
C38 C39 Zr2 74.5(3) . . ?
C38 C39 H39 126.0 . . ?
C40 C39 Zr2 72.5(3) . . ?
C40 C39 C38 108.0(7) . . ?
C40 C39 H39 126.0 . . ?
Zr2 C40 H40 116.2 . . ?
C36 C40 Zr2 74.1(3) . . ?
C36 C40 H40 125.5 . . ?
C39 C40 Zr2 76.1(3) . . ?
C39 C40 C36 108.9(6) . . ?
C39 C40 H40 125.5 . . ?
Zr3 C41 H41 118.0 . . ?
C42 C41 Zr3 73.6(3) . . ?
C42 C41 H41 126.5 . . ?
C42 C41 C45 106.9(5) . . ?
C45 C41 Zr3 74.0(3) . . ?
C45 C41 H41 126.5 . . ?
Zr3 C42 H42 116.8 . . ?
C41 C42 Zr3 74.3(3) . . ?
C41 C42 H42 125.6 . . ?
C41 C42 C43 108.8(4) . . ?
C43 C42 Zr3 75.2(3) . . ?
C43 C42 H42 125.6 . . ?
Zr3 C43 H43 118.8 . . ?
C42 C43 Zr3 72.7(3) . . ?
C42 C43 H43 126.2 . . ?
C44 C43 Zr3 74.2(3) . . ?
C44 C43 C42 107.7(5) . . ?
C44 C43 H43 126.2 . . ?
Zr3 C44 H44 118.6 . . ?
C43 C44 Zr3 74.1(3) . . ?
C43 C44 H44 125.6 . . ?
C45 C44 Zr3 73.5(3) . . ?
C45 C44 C43 108.8(5) . . ?
C45 C44 H44 125.6 . . ?
Zr3 C45 H45 117.7 . . ?
C41 C45 Zr3 73.4(3) . . ?
C41 C45 H45 126.1 . . ?
C44 C45 Zr3 74.8(3) . . ?
C44 C45 C41 107.8(4) . . ?
C44 C45 H45 126.1 . . ?
Zr4 C46 H46 118.5 . . ?
C47 C46 Zr4 73.8(3) . . ?
C47 C46 H46 126.1 . . ?
C47 C46 C50 107.7(5) . . ?
C50 C46 Zr4 73.6(3) . . ?
C50 C46 H46 126.1 . . ?
Zr4 C47 H47 117.7 . . ?
C46 C47 Zr4 75.0(3) . . ?
C46 C47 H47 126.0 . . ?
C46 C47 C48 108.0(5) . . ?
C48 C47 Zr4 73.3(3) . . ?
C48 C47 H47 126.0 . . ?
Zr4 C48 H48 117.4 . . ?
C47 C48 Zr4 74.0(3) . . ?
C47 C48 H48 126.0 . . ?
C49 C48 Zr4 74.5(4) . . ?
C49 C48 C47 108.1(5) . . ?
C49 C48 H48 126.0 . . ?
Zr4 C49 H49 117.7 . . ?
C48 C49 Zr4 73.8(3) . . ?
C48 C49 H49 125.7 . . ?
C48 C49 C50 108.6(5) . . ?
C50 C49 Zr4 74.7(4) . . ?
C50 C49 H49 125.7 . . ?
Zr4 C50 H50 118.3 . . ?
C46 C50 Zr4 73.8(3) . . ?
C46 C50 H50 126.2 . . ?
C49 C50 Zr4 73.7(3) . . ?
C49 C50 C46 107.6(5) . . ?
C49 C50 H50 126.2 . . ?
Zr6 C56 H56 118.8 . . ?
C57 C56 Zr6 73.6(3) . . ?
C57 C56 H56 125.8 . . ?
C57 C56 C60 108.4(6) . . ?
C60 C56 Zr6 73.7(3) . . ?
C60 C56 H56 125.8 . . ?
Zr6 C57 H57 117.7 . . ?
C56 C57 Zr6 76.0(4) . . ?
C56 C57 H57 125.1 . . ?
C56 C57 C58 109.9(6) . . ?
C58 C57 Zr6 72.9(3) . . ?
C58 C57 H57 125.1 . . ?
Zr6 C58 H58 116.8 . . ?
C57 C58 Zr6 74.5(3) . . ?
C57 C58 H58 126.5 . . ?
C59 C58 Zr6 74.3(3) . . ?
C59 C58 C57 107.0(6) . . ?
C59 C58 H58 126.5 . . ?
Zr6 C59 H59 117.4 . . ?
C58 C59 Zr6 73.2(3) . . ?
C58 C59 H59 126.8 . . ?
C60 C59 Zr6 74.9(3) . . ?
C60 C59 C58 106.5(6) . . ?
C60 C59 H59 126.8 . . ?
Zr6 C60 H60 118.7 . . ?
C56 C60 Zr6 74.4(3) . . ?
C56 C60 C59 108.2(6) . . ?
C56 C60 H60 125.9 . . ?
C59 C60 Zr6 72.9(3) . . ?
C59 C60 H60 125.9 . . ?
C10 O3 Zr4 128.2(11) . . ?
C10 O4 Zr5 124.2(10) . . ?
C2 N1 H1 124.0 . . ?
C5 N1 H1 124.0 . . ?
C5 N1 C2 112.0(8) . . ?
N1 C2 C1 118.9(8) . . ?
C3 C2 C1 133.6(9) . . ?
C3 C2 N1 107.3(9) . . ?
C2 C3 H3 126.6 . . ?
C2 C3 C4 106.9(9) . . ?
C4 C3 H3 126.6 . . ?
C5 C4 C3 106.8(12) . . ?
C5 C4 C9 121.9(12) . . ?
C9 C4 C3 131.1(7) . . ?
N1 C5 C6 130.0(8) . . ?
C4 C5 N1 106.6(10) . . ?
C4 C5 C6 123.4(10) . . ?
C5 C6 H6 122.9 . . ?
C7 C6 C5 114.3(7) . . ?
C7 C6 H6 122.9 . . ?
C6 C7 H7 117.7 . . ?
C6 C7 C8 124.6(8) . . ?
C8 C7 H7 117.7 . . ?
C7 C8 C10 118.7(8) . . ?
C9 C8 C7 118.9(8) . . ?
C9 C8 C10 122.2(9) . . ?
C4 C9 H9 121.6 . . ?
C8 C9 C4 116.9(8) . . ?
C8 C9 H9 121.6 . . ?
C22 N3 H3A 125.4 . . ?
C25 N3 H3A 125.4 . . ?
C25 N3 C22 109.2(4) . . ?
N3 C22 C21 120.6(4) . . ?
C23 C22 C21 129.9(5) . . ?
C23 C22 N3 109.1(4) . . ?
C22 C23 H23 125.8 . . ?
C22 C23 C24 108.4(5) . . ?
C24 C23 H23 125.8 . . ?
C25 C24 C23 105.5(5) . . ?
C29 C24 C23 135.8(5) . . ?
C29 C24 C25 118.6(5) . . ?
N3 C25 C24 107.7(5) . . ?
N3 C25 C26 128.7(5) . . ?
C26 C25 C24 123.6(5) . . ?
C25 C26 H26 122.5 . . ?
C27 C26 C25 115.1(5) . . ?
C27 C26 H26 122.5 . . ?
C26 C27 H27 118.6 . . ?
C26 C27 C28 122.8(6) . . ?
C28 C27 H27 118.6 . . ?
C27 C28 C30 118.6(5) . . ?
C29 C28 C30 119.7(5) . . ?
C29 C28 C27 121.5(5) . . ?
C24 C29 H29 120.9 . . ?
C28 C29 C24 118.3(5) . . ?
C28 C29 H29 120.9 . . ?
O3 C10 O4 120.7(13) . . ?
O3 C10 C8 114.8(11) . . ?
O4 C10 C8 124.5(12) . . ?
C10A O3A Zr4 124.2(17) . . ?
C10A O4A Zr5 128.4(19) . . ?
C2A N1A H1A 123.8 . . ?
C5A N1A H1A 123.8 . . ?
C5A N1A C2A 112.4(8) . . ?
N1A C2A C10A 116.4(12) . . ?
C3A C2A N1A 106.2(10) . . ?
C3A C2A C10A 134.1(12) . . ?
C2A C3A H3AA 126.4 . . ?
C2A C3A C4A 107.2(10) . . ?
C4A C3A H3AA 126.4 . . ?
C5A C4A C3A 107.1(14) . . ?
C5A C4A C9A 122.0(13) . . ?
C9A C4A C3A 130.5(8) . . ?
N1A C5A C6A 129.8(9) . . ?
C4A C5A N1A 106.0(11) . . ?
C4A C5A C6A 124.0(11) . . ?
C5A C6A H6A 123.3 . . ?
C7A C6A C5A 113.4(8) . . ?
C7A C6A H6A 123.3 . . ?
C6A C7A H7A 117.6 . . ?
C6A C7A C8A 124.8(9) . . ?
C8A C7A H7A 117.6 . . ?
C1 C8A C7A 117.0(10) . . ?
C9A C8A C1 123.2(12) . . ?
C9A C8A C7A 119.4(10) . . ?
C4A C9A H9A 122.1 . . ?
C8A C9A C4A 115.8(10) . . ?
C8A C9A H9A 122.1 . . ?
C22A N3A H3AB 125.5 . . ?
C25A N3A H3AB 125.5 . . ?
C25A N3A C22A 109.0(7) . . ?
N3A C22A C30 122.5(11) . . ?
C23A C22A C30 128.3(12) . . ?
C23A C22A N3A 108.9(8) . . ?
C22A C23A H23A 126.1 . . ?
C22A C23A C24A 107.8(8) . . ?
C24A C23A H23A 126.1 . . ?
C25A C24A C23A 105.4(7) . . ?
C29A C24A C23A 136.0(10) . . ?
C29A C24A C25A 118.3(8) . . ?
N3A C25A C24A 107.7(7) . . ?
N3A C25A C26A 128.7(8) . . ?
C26A C25A C24A 123.7(8) . . ?
C25A C26A H26A 122.5 . . ?
C27A C26A C25A 115.0(8) . . ?
C27A C26A H26A 122.5 . . ?
C26A C27A H27A 118.6 . . ?
C26A C27A C28A 122.8(9) . . ?
C28A C27A H27A 118.6 . . ?
C27A C28A C21 126.0(11) . . ?
C29A C28A C21 112.3(11) . . ?
C29A C28A C27A 121.5(8) . . ?
C24A C29A H29A 120.8 . . ?
C28A C29A C24A 118.4(9) . . ?
C28A C29A H29A 120.8 . . ?
O3A C10A C2A 114.5(18) . . ?
O4A C10A O3A 130(2) . . ?
O4A C10A C2A 115.8(17) . . ?
Zr5 C51A H51A 117.7 . . ?
C52A C51A Zr5 73.4(6) . . ?
C52A C51A H51A 126.4 . . ?
C52A C51A C55A 107.2(10) . . ?
C55A C51A Zr5 74.5(6) . . ?
C55A C51A H51A 126.4 . . ?
Zr5 C52A H52A 116.8 . . ?
C51A C52A Zr5 74.6(6) . . ?
C51A C52A H52A 126.1 . . ?
C53A C52A Zr5 74.5(7) . . ?
C53A C52A C51A 107.8(11) . . ?
C53A C52A H52A 126.1 . . ?
Zr5 C53A H53A 118.1 . . ?
C52A C53A Zr5 74.1(7) . . ?
C52A C53A H53A 124.1 . . ?
C52A C53A C54A 111.8(12) . . ?
C54A C53A Zr5 75.4(8) . . ?
C54A C53A H53A 124.1 . . ?
Zr5 C54A H54A 118.6 . . ?
C53A C54A Zr5 72.0(8) . . ?
C53A C54A H54A 128.4 . . ?
C55A C54A Zr5 73.4(8) . . ?
C55A C54A C53A 103.3(12) . . ?
C55A C54A H54A 128.4 . . ?
Zr5 C55A H55A 119.2 . . ?
C51A C55A Zr5 73.0(6) . . ?
C51A C55A H55A 125.0 . . ?
C54A C55A Zr5 74.5(8) . . ?
C54A C55A C51A 109.9(11) . . ?
C54A C55A H55A 125.0 . . ?

loop_
_geom_bond_atom_site_label_1
_geom_bond_atom_site_label_2
_geom_bond_distance
_geom_bond_site_symmetry_2
_geom_bond_publ_flag
Zr1 Zr2 3.3675(6) . ?
Zr1 Zr3 3.3562(6) . ?
Zr1 O1 2.183(3) . ?
Zr1 O11 2.204(3) . ?
Zr1 O13 2.077(3) . ?
Zr1 O14 2.132(3) . ?
Zr1 O16 2.126(3) . ?
Zr1 C31 2.527(5) . ?
Zr1 C32 2.512(4) . ?
Zr1 C33 2.533(4) . ?
Zr1 C34 2.549(4) . ?
Zr1 C35 2.540(4) . ?
Zr2 Zr3 3.3425(6) . ?
Zr2 O2 2.189(3) . ?
Zr2 O5 2.192(3) . ?
Zr2 O13 2.069(3) . ?
Zr2 O14 2.139(3) . ?
Zr2 O15 2.119(3) . ?
Zr2 C36 2.511(5) . ?
Zr2 C37 2.536(5) . ?
Zr2 C38 2.553(5) . ?
Zr2 C39 2.550(6) . ?
Zr2 C40 2.507(5) . ?
Zr3 O6 2.213(3) . ?
Zr3 O12 2.170(3) . ?
Zr3 O13 2.074(3) . ?
Zr3 O15 2.124(3) . ?
Zr3 O16 2.145(3) . ?
Zr3 C41 2.522(5) . ?
Zr3 C42 2.512(5) . ?
Zr3 C43 2.544(5) . ?
Zr3 C44 2.545(5) . ?
Zr3 C45 2.529(5) . ?
Zr4 Zr6 3.3567(7) . ?
Zr4 O10 2.202(3) . ?
Zr4 O17 2.077(3) . ?
Zr4 O18 2.132(3) . ?
Zr4 O20 2.115(3) . ?
Zr4 C46 2.533(5) . ?
Zr4 C47 2.518(5) . ?
Zr4 C48 2.508(6) . ?
Zr4 C49 2.517(6) . ?
Zr4 C50 2.530(5) . ?
Zr4 O3 2.075(11) . ?
Zr4 O3A 2.333(19) . ?
Zr5 C51 2.539(6) . ?
Zr5 C52 2.517(7) . ?
Zr5 C53 2.533(8) . ?
Zr5 O7 2.154(4) . ?
Zr5 O17 2.068(3) . ?
Zr5 O18 2.119(4) . ?
Zr5 O19 2.131(3) . ?
Zr5 O4 2.286(15) . ?
Zr5 O4A 2.14(2) . ?
Zr5 C51A 2.542(10) . ?
Zr5 C52A 2.526(11) . ?
Zr5 C53A 2.532(12) . ?
C51 H51 0.9500 . ?
C51 C52 1.397(12) . ?
C51 C55 1.427(12) . ?
C52 H52 0.9500 . ?
C52 C53 1.374(13) . ?
C53 H53 0.9500 . ?
C53 C54 1.435(15) . ?
C54 H54 0.9500 . ?
C54 C55 1.416(12) . ?
C55 H55 0.9500 . ?
Zr6 O8 2.212(3) . ?
Zr6 O9 2.173(3) . ?
Zr6 O17 2.087(3) . ?
Zr6 O19 2.116(3) . ?
Zr6 O20 2.141(3) . ?
Zr6 C56 2.553(6) . ?
Zr6 C57 2.523(5) . ?
Zr6 C58 2.502(5) . ?
Zr6 C59 2.517(5) . ?
Zr6 C60 2.544(5) . ?
O1 C1 1.262(5) . ?
O2 C1 1.263(6) . ?
O5 C11 1.266(6) . ?
O6 C11 1.259(6) . ?
O7 C20 1.267(6) . ?
O8 C20 1.255(6) . ?
O9 C21 1.289(5) . ?
O10 C21 1.250(5) . ?
O11 C30 1.264(5) . ?
O12 C30 1.255(5) . ?
O14 H14 0.8501 . ?
O15 H15 0.8499 . ?
O16 H16 0.8500 . ?
O18 H18 0.8506 . ?
O19 H19 0.8502 . ?
O20 H20 0.8497 . ?
N2 H2 0.8800 . ?
N2 C12 1.358(7) . ?
N2 C15 1.429(7) . ?
C1 C2 1.511(11) . ?
C1 C8A 1.426(14) . ?
C11 C12 1.465(6) . ?
C12 C13 1.355(7) . ?
C13 H13 0.9500 . ?
C13 C14 1.426(6) . ?
C14 C15 1.403(6) . ?
C14 C19 1.407(6) . ?
C15 C16 1.353(8) . ?
C16 H16A 0.9500 . ?
C16 C17 1.348(8) . ?
C17 H17 0.9500 . ?
C17 C18 1.414(8) . ?
C18 C19 1.371(7) . ?
C18 C20 1.499(7) . ?
C19 H19A 0.9500 . ?
C21 C22 1.451(6) . ?
C21 C28A 1.588(13) . ?
C30 C28 1.504(6) . ?
C30 C22A 1.456(13) . ?
C31 H31 0.9500 . ?
C31 C32 1.416(6) . ?
C31 C35 1.406(7) . ?
C32 H32 0.9500 . ?
C32 C33 1.381(7) . ?
C33 H33 0.9500 . ?
C33 C34 1.409(7) . ?
C34 H34 0.9500 . ?
C34 C35 1.367(7) . ?
C35 H35 0.9500 . ?
C36 H36 0.9500 . ?
C36 C37 1.395(9) . ?
C36 C40 1.384(11) . ?
C37 H37 0.9500 . ?
C37 C38 1.393(9) . ?
C38 H38 0.9500 . ?
C38 C39 1.373(9) . ?
C39 H39 0.9500 . ?
C39 C40 1.368(10) . ?
C40 H40 0.9500 . ?
C41 H41 0.9500 . ?
C41 C42 1.391(7) . ?
C41 C45 1.420(6) . ?
C42 H42 0.9500 . ?
C42 C43 1.395(8) . ?
C43 H43 0.9500 . ?
C43 C44 1.388(7) . ?
C44 H44 0.9500 . ?
C44 C45 1.384(7) . ?
C45 H45 0.9500 . ?
C46 H46 0.9500 . ?
C46 C47 1.360(7) . ?
C46 C50 1.421(8) . ?
C47 H47 0.9500 . ?
C47 C48 1.412(7) . ?
C48 H48 0.9500 . ?
C48 C49 1.369(9) . ?
C49 H49 0.9500 . ?
C49 C50 1.376(9) . ?
C50 H50 0.9500 . ?
C56 H56 0.9500 . ?
C56 C57 1.331(10) . ?
C56 C60 1.402(10) . ?
C57 H57 0.9500 . ?
C57 C58 1.408(9) . ?
C58 H58 0.9500 . ?
C58 C59 1.405(8) . ?
C59 H59 0.9500 . ?
C59 C60 1.405(9) . ?
C60 H60 0.9500 . ?
O3 C10 1.276(15) . ?
O4 C10 1.309(19) . ?
N1 H1 0.8800 . ?
N1 C2 1.345(12) . ?
N1 C5 1.345(10) . ?
C2 C3 1.330(13) . ?
C3 H3 0.9500 . ?
C3 C4 1.451(19) . ?
C4 C5 1.344(11) . ?
C4 C9 1.438(19) . ?
C5 C6 1.398(10) . ?
C6 H6 0.9500 . ?
C6 C7 1.369(11) . ?
C7 H7 0.9500 . ?
C7 C8 1.442(12) . ?
C8 C9 1.359(13) . ?
C8 C10 1.474(17) . ?
C9 H9 0.9500 . ?
N3 H3A 0.8800 . ?
N3 C22 1.384(7) . ?
N3 C25 1.376(6) . ?
C22 C23 1.347(7) . ?
C23 H23 0.9500 . ?
C23 C24 1.444(8) . ?
C24 C25 1.417(8) . ?
C24 C29 1.410(8) . ?
C25 C26 1.397(8) . ?
C26 H26 0.9500 . ?
C26 C27 1.380(7) . ?
C27 H27 0.9500 . ?
C27 C28 1.405(8) . ?
C28 C29 1.364(8) . ?
C29 H29 0.9500 . ?
O3A C10A 1.24(2) . ?
O4A C10A 1.16(3) . ?
N1A H1A 0.8800 . ?
N1A C2A 1.350(13) . ?
N1A C5A 1.343(11) . ?
C2A C3A 1.328(14) . ?
C2A C10A 1.49(3) . ?
C3A H3AA 0.9500 . ?
C3A C4A 1.45(2) . ?
C4A C5A 1.343(12) . ?
C4A C9A 1.44(2) . ?
C5A C6A 1.400(10) . ?
C6A H6A 0.9500 . ?
C6A C7A 1.371(12) . ?
C7A H7A 0.9500 . ?
C7A C8A 1.438(14) . ?
C8A C9A 1.360(14) . ?
C9A H9A 0.9500 . ?
N3A H3AB 0.8800 . ?
N3A C22A 1.386(11) . ?
N3A C25A 1.374(9) . ?
C22A C23A 1.347(11) . ?
C23A H23A 0.9500 . ?
C23A C24A 1.450(11) . ?
C24A C25A 1.418(11) . ?
C24A C29A 1.407(11) . ?
C25A C26A 1.400(10) . ?
C26A H26A 0.9500 . ?
C26A C27A 1.378(10) . ?
C27A H27A 0.9500 . ?
C27A C28A 1.404(11) . ?
C28A C29A 1.366(11) . ?
C29A H29A 0.9500 . ?
C51A H51A 0.9500 . ?
C51A C52A 1.397(14) . ?
C51A C55A 1.429(14) . ?
C52A H52A 0.9500 . ?
C52A C53A 1.369(15) . ?
C53A H53A 0.9500 . ?
C53A C54A 1.437(17) . ?
C54A H54A 0.9500 . ?
C54A C55A 1.418(16) . ?
C55A H55A 0.9500 . ?

loop_
_geom_hbond_atom_site_label_D
_geom_hbond_atom_site_label_H
_geom_hbond_atom_site_label_A
_geom_hbond_distance_DH
_geom_hbond_distance_HA
_geom_hbond_distance_DA
_geom_hbond_angle_DHA
_geom_hbond_site_symmetry_A
_geom_hbond_publ_flag
O14 H14 Cl2 0.85 2.27 3.112(3) 172.4 . yes
O16 H16 Cl2 0.85 2.26 3.105(3) 177.1 3_667 yes
O19 H19 Cl1 0.85 2.26 3.104(4) 172.2 . yes
O19 H19 Cl1A 0.85 2.05 2.851(16) 157.2 . yes
O20 H20 Cl2 0.85 2.35 3.159(3) 158.3 4_665 yes
N2 H2 Cl1 0.88 2.44 3.153(6) 138.8 3_666 yes
C60 H60 Cl1A 0.95 2.54 3.388(17) 148.2 . yes

loop_
_geom_torsion_atom_site_label_1
_geom_torsion_atom_site_label_2
_geom_torsion_atom_site_label_3
_geom_torsion_atom_site_label_4
_geom_torsion
_geom_torsion_site_symmetry_1
_geom_torsion_site_symmetry_2
_geom_torsion_site_symmetry_3
_geom_torsion_site_symmetry_4
_geom_torsion_publ_flag
Zr1 O1 C1 O2 -40.3(6) . . . . ?
Zr1 O1 C1 C2 139.0(14) . . . . ?
Zr1 O1 C1 C8A 140(2) . . . . ?
Zr1 O11 C30 O12 34.6(6) . . . . ?
Zr1 O11 C30 C28 -144.4(4) . . . . ?
Zr1 O11 C30 C22A -141.6(13) . . . . ?
Zr1 C31 C32 C33 -67.8(3) . . . . ?
Zr1 C31 C35 C34 66.8(3) . . . . ?
Zr1 C32 C33 C34 -67.1(3) . . . . ?
Zr1 C33 C34 C35 -66.4(3) . . . . ?
Zr1 C34 C35 C31 -65.9(3) . . . . ?
Zr2 O2 C1 O1 30.5(7) . . . . ?
Zr2 O2 C1 C2 -148.7(13) . . . . ?
Zr2 O2 C1 C8A -150(2) . . . . ?
Zr2 O5 C11 O6 -46.9(7) . . . . ?
Zr2 O5 C11 C12 133.9(4) . . . . ?
Zr2 C36 C37 C38 -67.6(4) . . . . ?
Zr2 C36 C40 C39 68.8(4) . . . . ?
Zr2 C37 C38 C39 -66.5(4) . . . . ?
Zr2 C38 C39 C40 -65.3(4) . . . . ?
Zr2 C39 C40 C36 -67.5(4) . . . . ?
Zr3 O6 C11 O5 31.8(7) . . . . ?
Zr3 O6 C11 C12 -148.9(3) . . . . ?
Zr3 O12 C30 O11 -49.1(5) . . . . ?
Zr3 O12 C30 C28 130.0(3) . . . . ?
Zr3 O12 C30 C22A 125.6(19) . . . . ?
Zr3 C41 C42 C43 -68.0(4) . . . . ?
Zr3 C41 C45 C44 67.5(4) . . . . ?
Zr3 C42 C43 C44 -66.6(4) . . . . ?
Zr3 C43 C44 C45 -65.9(4) . . . . ?
Zr3 C44 C45 C41 -66.5(3) . . . . ?
Zr4 O10 C21 O9 -33.5(6) . . . . ?
Zr4 O10 C21 C22 145.6(3) . . . . ?
Zr4 O10 C21 C28A 149.2(10) . . . . ?
Zr4 C46 C47 C48 -66.5(4) . . . . ?
Zr4 C46 C50 C49 66.5(4) . . . . ?
Zr4 C47 C48 C49 -67.4(4) . . . . ?
Zr4 C48 C49 C50 -67.2(5) . . . . ?
Zr4 C49 C50 C46 -66.6(4) . . . . ?
Zr4 O3 C10 O4 54.9(17) . . . . ?
Zr4 O3 C10 C8 -127.4(11) . . . . ?
Zr4 O3A C10A O4A 42(3) . . . . ?
Zr4 O3A C10A C2A -135.8(16) . . . . ?
Zr5 C51 C52 C53 68.2(6) . . . . ?
Zr5 C51 C55 C54 -65.9(6) . . . . ?
Zr5 C52 C53 C54 66.6(7) . . . . ?
Zr5 C53 C54 C55 67.2(6) . . . . ?
Zr5 C54 C55 C51 64.8(5) . . . . ?
Zr5 O7 C20 O8 38.9(7) . . . . ?
Zr5 O7 C20 C18 -139.3(3) . . . . ?
Zr5 O4 C10 O3 -43.9(16) . . . . ?
Zr5 O4 C10 C8 138.7(11) . . . . ?
Zr5 O4A C10A O3A -28(3) . . . . ?
Zr5 O4A C10A C2A 149.9(13) . . . . ?
Zr5 C51A C52A C53A 67.7(9) . . . . ?
Zr5 C51A C55A C54A -65.9(10) . . . . ?
Zr5 C52A C53A C54A 66.6(11) . . . . ?
Zr5 C53A C54A C55A 67.4(10) . . . . ?
Zr5 C54A C55A C51A 64.9(10) . . . . ?
C51 C52 C53 Zr5 -68.2(5) . . . . ?
C51 C52 C53 C54 -1.6(11) . . . . ?
C52 C51 C55 Zr5 66.4(5) . . . . ?
C52 C51 C55 C54 0.5(9) . . . . ?
C52 C53 C54 Zr5 -65.4(7) . . . . ?
C52 C53 C54 C55 1.8(11) . . . . ?
C53 C54 C55 Zr5 -66.2(6) . . . . ?
C53 C54 C55 C51 -1.4(10) . . . . ?
C55 C51 C52 Zr5 -67.5(5) . . . . ?
C55 C51 C52 C53 0.7(9) . . . . ?
Zr6 O8 C20 O7 -28.4(6) . . . . ?
Zr6 O8 C20 C18 149.8(3) . . . . ?
Zr6 O9 C21 O10 40.3(6) . . . . ?
Zr6 O9 C21 C22 -138.9(3) . . . . ?
Zr6 O9 C21 C28A -143.6(15) . . . . ?
Zr6 C56 C57 C58 -65.7(4) . . . . ?
Zr6 C56 C60 C59 65.5(4) . . . . ?
Zr6 C57 C58 C59 -67.8(4) . . . . ?
Zr6 C58 C59 C60 -68.1(4) . . . . ?
Zr6 C59 C60 C56 -66.5(4) . . . . ?
O1 C1 C2 N1 14(3) . . . . ?
O1 C1 C2 C3 -161(2) . . . . ?
O1 C1 C8A C7A 20(4) . . . . ?
O1 C1 C8A C9A -153(3) . . . . ?
O2 C1 C2 N1 -166.4(17) . . . . ?
O2 C1 C2 C3 18(4) . . . . ?
O2 C1 C8A C7A -160(2) . . . . ?
O2 C1 C8A C9A 27(5) . . . . ?
O5 C11 C12 N2 16.7(7) . . . . ?
O5 C11 C12 C13 -156.7(5) . . . . ?
O6 C11 C12 N2 -162.5(5) . . . . ?
O6 C11 C12 C13 24.0(8) . . . . ?
O9 C21 C22 N3 -13.4(6) . . . . ?
O9 C21 C22 C23 158.9(5) . . . . ?
O9 C21 C28A C27A -171.6(16) . . . . ?
O9 C21 C28A C29A 14(3) . . . . ?
O10 C21 C22 N3 167.4(4) . . . . ?
O10 C21 C22 C23 -20.2(8) . . . . ?
O10 C21 C28A C27A 5(3) . . . . ?
O10 C21 C28A C29A -169.2(19) . . . . ?
O11 C30 C28 C27 -165.6(5) . . . . ?
O11 C30 C28 C29 19.5(7) . . . . ?
O11 C30 C22A N3A -13(3) . . . . ?
O11 C30 C22A C23A 175(3) . . . . ?
O12 C30 C28 C27 15.4(7) . . . . ?
O12 C30 C28 C29 -159.6(5) . . . . ?
O12 C30 C22A N3A 171.4(16) . . . . ?
O12 C30 C22A C23A 0(4) . . . . ?
N2 C12 C13 C14 -1.3(6) . . . . ?
N2 C15 C16 C17 -175.1(6) . . . . ?
C1 C2 C3 C4 172(3) . . . . ?
C1 C8A C9A C4A -180(3) . . . . ?
C11 C12 C13 C14 172.7(5) . . . . ?
C12 N2 C15 C14 0.8(6) . . . . ?
C12 N2 C15 C16 -178.9(7) . . . . ?
C12 C13 C14 C15 1.8(6) . . . . ?
C12 C13 C14 C19 -177.1(5) . . . . ?
C13 C14 C15 N2 -1.5(6) . . . . ?
C13 C14 C15 C16 178.2(6) . . . . ?
C13 C14 C19 C18 176.8(5) . . . . ?
C14 C15 C16 C17 5.2(10) . . . . ?
C15 N2 C12 C11 -174.4(5) . . . . ?
C15 N2 C12 C13 0.3(6) . . . . ?
C15 C14 C19 C18 -1.9(7) . . . . ?
C15 C16 C17 C18 -3.4(10) . . . . ?
C16 C17 C18 C19 -1.0(10) . . . . ?
C16 C17 C18 C20 174.7(6) . . . . ?
C17 C18 C19 C14 3.7(8) . . . . ?
C17 C18 C20 O7 -20.1(7) . . . . ?
C17 C18 C20 O8 161.6(5) . . . . ?
C19 C14 C15 N2 177.5(5) . . . . ?
C19 C14 C15 C16 -2.8(9) . . . . ?
C19 C18 C20 O7 155.6(5) . . . . ?
C19 C18 C20 O8 -22.7(7) . . . . ?
C20 C18 C19 C14 -172.0(5) . . . . ?
C21 C22 C23 C24 -174.6(5) . . . . ?
C21 C28A C29A C24A 178(2) . . . . ?
C30 C28 C29 C24 174.5(5) . . . . ?
C30 C22A C23A C24A -176(3) . . . . ?
C31 C32 C33 Zr1 67.3(3) . . . . ?
C31 C32 C33 C34 0.3(5) . . . . ?
C32 C31 C35 Zr1 -66.6(3) . . . . ?
C32 C31 C35 C34 0.3(5) . . . . ?
C32 C33 C34 Zr1 66.3(3) . . . . ?
C32 C33 C34 C35 -0.1(5) . . . . ?
C33 C34 C35 Zr1 65.8(3) . . . . ?
C33 C34 C35 C31 -0.1(5) . . . . ?
C35 C31 C32 Zr1 67.5(3) . . . . ?
C35 C31 C32 C33 -0.3(5) . . . . ?
C36 C37 C38 Zr2 66.4(4) . . . . ?
C36 C37 C38 C39 -0.2(6) . . . . ?
C37 C36 C40 Zr2 -68.0(4) . . . . ?
C37 C36 C40 C39 0.8(6) . . . . ?
C37 C38 C39 Zr2 66.0(4) . . . . ?
C37 C38 C39 C40 0.6(6) . . . . ?
C38 C39 C40 Zr2 66.6(4) . . . . ?
C38 C39 C40 C36 -0.9(6) . . . . ?
C40 C36 C37 Zr2 67.3(4) . . . . ?
C40 C36 C37 C38 -0.3(6) . . . . ?
C41 C42 C43 Zr3 67.4(4) . . . . ?
C41 C42 C43 C44 0.8(6) . . . . ?
C42 C41 C45 Zr3 -66.7(4) . . . . ?
C42 C41 C45 C44 0.8(6) . . . . ?
C42 C43 C44 Zr3 65.6(4) . . . . ?
C42 C43 C44 C45 -0.3(6) . . . . ?
C43 C44 C45 Zr3 66.3(4) . . . . ?
C43 C44 C45 C41 -0.3(6) . . . . ?
C45 C41 C42 Zr3 67.0(3) . . . . ?
C45 C41 C42 C43 -1.0(6) . . . . ?
C46 C47 C48 Zr4 67.6(4) . . . . ?
C46 C47 C48 C49 0.2(7) . . . . ?
C47 C46 C50 Zr4 -66.4(4) . . . . ?
C47 C46 C50 C49 0.1(7) . . . . ?
C47 C48 C49 Zr4 67.0(4) . . . . ?
C47 C48 C49 C50 -0.2(7) . . . . ?
C48 C49 C50 Zr4 66.6(4) . . . . ?
C48 C49 C50 C46 0.0(7) . . . . ?
C50 C46 C47 Zr4 66.3(4) . . . . ?
C50 C46 C47 C48 -0.2(6) . . . . ?
C56 C57 C58 Zr6 67.7(4) . . . . ?
C56 C57 C58 C59 -0.1(7) . . . . ?
C57 C56 C60 Zr6 -65.9(4) . . . . ?
C57 C56 C60 C59 -0.4(7) . . . . ?
C57 C58 C59 Zr6 67.9(4) . . . . ?
C57 C58 C59 C60 -0.2(6) . . . . ?
C58 C59 C60 Zr6 66.9(4) . . . . ?
C58 C59 C60 C56 0.3(6) . . . . ?
C60 C56 C57 Zr6 66.0(4) . . . . ?
C60 C56 C57 C58 0.3(7) . . . . ?
N1 C2 C3 C4 -4(2) . . . . ?
N1 C5 C6 C7 -175.8(11) . . . . ?
C2 N1 C5 C4 4(2) . . . . ?
C2 N1 C5 C6 -177.6(16) . . . . ?
C2 C3 C4 C5 6(2) . . . . ?
C2 C3 C4 C9 -177(2) . . . . ?
C3 C4 C5 N1 -5.9(18) . . . . ?
C3 C4 C5 C6 175.5(12) . . . . ?
C3 C4 C9 C8 -176.6(19) . . . . ?
C4 C5 C6 C7 2.4(17) . . . . ?
C5 N1 C2 C1 -176.6(19) . . . . ?
C5 N1 C2 C3 0(2) . . . . ?
C5 C4 C9 C8 0(2) . . . . ?
C5 C6 C7 C8 -1.6(13) . . . . ?
C6 C7 C8 C9 -0.1(14) . . . . ?
C6 C7 C8 C10 175.5(10) . . . . ?
C7 C8 C9 C4 1.0(15) . . . . ?
C7 C8 C10 O3 -19.0(15) . . . . ?
C7 C8 C10 O4 158.7(11) . . . . ?
C9 C4 C5 N1 177.0(16) . . . . ?
C9 C4 C5 C6 -2(3) . . . . ?
C9 C8 C10 O3 156.5(11) . . . . ?
C9 C8 C10 O4 -25.9(17) . . . . ?
N3 C22 C23 C24 -1.6(6) . . . . ?
N3 C25 C26 C27 179.1(5) . . . . ?
C22 N3 C25 C24 -2.2(6) . . . . ?
C22 N3 C25 C26 177.8(5) . . . . ?
C22 C23 C24 C25 0.2(6) . . . . ?
C22 C23 C24 C29 179.8(7) . . . . ?
C23 C24 C25 N3 1.3(6) . . . . ?
C23 C24 C25 C26 -178.8(5) . . . . ?
C23 C24 C29 C28 179.5(7) . . . . ?
C24 C25 C26 C27 -0.8(8) . . . . ?
C25 N3 C22 C21 176.2(4) . . . . ?
C25 N3 C22 C23 2.4(6) . . . . ?
C25 C24 C29 C28 -0.9(8) . . . . ?
C25 C26 C27 C28 -0.5(8) . . . . ?
C26 C27 C28 C30 -173.8(5) . . . . ?
C26 C27 C28 C29 1.1(9) . . . . ?
C27 C28 C29 C24 -0.3(8) . . . . ?
C29 C24 C25 N3 -178.4(5) . . . . ?
C29 C24 C25 C26 1.5(9) . . . . ?
C10 C8 C9 C4 -174.4(13) . . . . ?
N1A C2A C3A C4A -9(2) . . . . ?
N1A C2A C10A O3A -5(2) . . . . ?
N1A C2A C10A O4A 177.4(18) . . . . ?
N1A C5A C6A C7A 177.0(17) . . . . ?
C2A N1A C5A C4A -8(2) . . . . ?
C2A N1A C5A C6A 177.1(14) . . . . ?
C2A C3A C4A C5A 4(3) . . . . ?
C2A C3A C4A C9A 178(3) . . . . ?
C3A C2A C10A O3A 151.7(19) . . . . ?
C3A C2A C10A O4A -26(3) . . . . ?
C3A C4A C5A N1A 2(3) . . . . ?
C3A C4A C5A C6A 177.4(16) . . . . ?
C3A C4A C9A C8A 179(3) . . . . ?
C4A C5A C6A C7A 3(3) . . . . ?
C5A N1A C2A C3A 10.7(16) . . . . ?
C5A N1A C2A C10A 173.1(14) . . . . ?
C5A C4A C9A C8A -8(4) . . . . ?
C5A C6A C7A C8A -4(3) . . . . ?
C6A C7A C8A C1 -175(3) . . . . ?
C6A C7A C8A C9A -2(5) . . . . ?
C7A C8A C9A C4A 7(4) . . . . ?
C9A C4A C5A N1A -172(3) . . . . ?
C9A C4A C5A C6A 3(4) . . . . ?
N3A C22A C23A C24A 11(3) . . . . ?
N3A C25A C26A C27A -179(2) . . . . ?
C22A N3A C25A C24A 7(3) . . . . ?
C22A N3A C25A C26A -173(3) . . . . ?
C22A C23A C24A C25A -7(4) . . . . ?
C22A C23A C24A C29A 167(4) . . . . ?
C23A C24A C25A N3A 0(3) . . . . ?
C23A C24A C25A C26A 180(3) . . . . ?
C23A C24A C29A C28A -180(4) . . . . ?
C24A C25A C26A C27A 1(4) . . . . ?
C25A N3A C22A C30 176(2) . . . . ?
C25A N3A C22A C23A -11(3) . . . . ?
C25A C24A C29A C28A -6(5) . . . . ?
C25A C26A C27A C28A -4(4) . . . . ?
C26A C27A C28A C21 -171(2) . . . . ?
C26A C27A C28A C29A 3(4) . . . . ?
C27A C28A C29A C24A 3(4) . . . . ?
C29A C24A C25A N3A -175(3) . . . . ?
C29A C24A C25A C26A 5(5) . . . . ?
C10A C2A C3A C4A -167(2) . . . . ?
C51A C52A C53A Zr5 -67.8(9) . . . . ?
C51A C52A C53A C54A -1.2(17) . . . . ?
C52A C51A C55A Zr5 66.7(8) . . . . ?
C52A C51A C55A C54A 0.7(16) . . . . ?
C52A C53A C54A Zr5 -65.8(10) . . . . ?
C52A C53A C54A C55A 1.6(18) . . . . ?
C53A C54A C55A Zr5 -66.3(10) . . . . ?
C53A C54A C55A C51A -1.4(17) . . . . ?
C55A C51A C52A Zr5 -67.5(9) . . . . ?
C55A C51A C52A C53A 0.3(14) . . . . ?

loop_
_smtbx_masks_void_nr
_smtbx_masks_void_average_x
_smtbx_masks_void_average_y
_smtbx_masks_void_average_z
_smtbx_masks_void_volume
_smtbx_masks_void_count_electrons
_smtbx_masks_void_content
1 -0.758 -0.490 -0.724 4154.1 2010.8 '39.4 C4H8O2,4 CH3CN,4 H2O'
